data_7041462
loop_
_publ_author_name
'Wang, Chunhong'
'Xiang, Li'
'Leng, Xuebing'
'Chen, Yaofeng'

_publ_section_title
;
 Rare-earth metal hydrides supported by silicon-bridged boratabenzene
 fluorenyl ligands: synthesis, structure and reactivity.
;
_journal_issue 4
_journal_name_full 'Dalton transactions (Cambridge, England : 2003)'
_journal_page_first 1218
_journal_page_last 1227
_journal_paper_doi 10.1039/c6dt04441g
_journal_volume 46
_journal_year 2017
_chemical_formula_moiety '2(C58 H76 B2 La2 N4 Si2), 1.5(C7 H8)'
_chemical_formula_sum 'C126.5 H164 B4 La4 N8 Si4'
_chemical_formula_weight 2507.89
_chemical_name_systematic
;
 ? 
;
_space_group_crystal_system triclinic
_space_group_IT_number 2
_space_group_name_Hall '-P 1'
_space_group_name_H-M_alt 'P -1'
_symmetry_space_group_name_Hall '-P 1'
_symmetry_space_group_name_H-M 'P -1'
_atom_sites_solution_hydrogens mixed
_audit_creation_date 2016-09-20
_audit_creation_method
;
Olex2 1.2
(compiled 2016.02.19 svn.r3266 for OlexSys, GUI svn.r5227)
;
_audit_update_record
;
2016-11-22 deposited with the CCDC.
2016-12-15 downloaded from the CCDC.
;
_cell_angle_alpha 64.0720(10)
_cell_angle_beta 67.2210(10)
_cell_angle_gamma 86.8250(10)
_cell_formula_units_Z 2
_cell_length_a 18.7173(14)
_cell_length_b 19.5181(14)
_cell_length_c 21.7889(16)
_cell_measurement_reflns_used 9947
_cell_measurement_temperature 140(2)
_cell_measurement_theta_max 29.191
_cell_measurement_theta_min 2.272
_cell_volume 6537.9(8)
_computing_cell_refinement 'SAINT v7.68A (Bruker, 2009)'
_computing_data_collection 'Bruker APEX2'
_computing_data_reduction 'SAINT v7.68A (Bruker, 2009)'
_computing_molecular_graphics 'Olex2 (Dolomanov et al., 2009)'
_computing_publication_material 'Olex2 (Dolomanov et al., 2009)'
_computing_structure_refinement 'ShelXL (Sheldrick, 2015)'
_computing_structure_solution 'SHELXS-97 (Sheldrick, 2008)'
_diffrn_ambient_temperature 140.15
_diffrn_measured_fraction_theta_full 0.989
_diffrn_measured_fraction_theta_max 0.990
_diffrn_measurement_device_type 'Bruker APEX-II CCD'
_diffrn_measurement_method '\f and \w scans'
_diffrn_radiation_monochromator graphite
_diffrn_radiation_type MoK\a
_diffrn_radiation_wavelength 0.71073
_diffrn_reflns_av_R_equivalents 0.0443
_diffrn_reflns_av_unetI/netI 0.0762
_diffrn_reflns_Laue_measured_fraction_full 0.989
_diffrn_reflns_Laue_measured_fraction_max 0.990
_diffrn_reflns_limit_h_max 22
_diffrn_reflns_limit_h_min -23
_diffrn_reflns_limit_k_max 19
_diffrn_reflns_limit_k_min -24
_diffrn_reflns_limit_l_max 26
_diffrn_reflns_limit_l_min -26
_diffrn_reflns_number 46821
_diffrn_reflns_point_group_measured_fraction_full 0.989
_diffrn_reflns_point_group_measured_fraction_max 0.990
_diffrn_reflns_theta_full 25.242
_diffrn_reflns_theta_max 26.000
_diffrn_reflns_theta_min 1.136
_diffrn_standards_number 0
_exptl_absorpt_coefficient_mu 1.364
_exptl_absorpt_correction_T_max 0.7461
_exptl_absorpt_correction_T_min 0.6689
_exptl_absorpt_correction_type multi-scan
_exptl_absorpt_process_details
;
SADABS-2008/1 (Bruker,2008) was used for absorption correction.
wR2(int) was 0.0647 before and 0.0516 after correction.
The Ratio of minimum to maximum transmission is 0.8965.
The \l/2 correction factor is 0.0015.
;
_exptl_crystal_colour yellow
_exptl_crystal_density_diffrn 1.274
_exptl_crystal_description block
_exptl_crystal_F_000 2566
_exptl_crystal_size_max 0.25
_exptl_crystal_size_mid 0.2
_exptl_crystal_size_min 0.15
_platon_squeeze_details
;

;
_refine_diff_density_max 2.256
_refine_diff_density_min -0.975
_refine_diff_density_rms 0.150
_refine_ls_extinction_method none
_refine_ls_goodness_of_fit_ref 0.988
_refine_ls_hydrogen_treatment mixed
_refine_ls_matrix_type full
_refine_ls_number_parameters 1347
_refine_ls_number_reflns 25418
_refine_ls_number_restraints 69
_refine_ls_restrained_S_all 0.998
_refine_ls_R_factor_all 0.0688
_refine_ls_R_factor_gt 0.0473
_refine_ls_shift/su_max 0.016
_refine_ls_shift/su_mean 0.000
_refine_ls_structure_factor_coef Fsqd
_refine_ls_weighting_details 'w=1/[\s^2^(Fo^2^)+(0.0813P)^2^] where P=(Fo^2^+2Fc^2^)/3'
_refine_ls_weighting_scheme calc
_refine_ls_wR_factor_gt 0.1292
_refine_ls_wR_factor_ref 0.1417
_reflns_Friedel_coverage 0.000
_reflns_number_gt 18662
_reflns_number_total 25418
_reflns_threshold_expression 'I > 2\s(I)'
_cod_data_source_file c6dt04441g2.cif
_cod_data_source_block 7-La
_cod_depositor_comments 'Adding full bibliography for 7041456--7041465.cif.'
_cod_original_formula_sum 'C126.50 H164 B4 La4 N8 Si4'
_cod_database_code 7041462
_shelx_space_group_comment
;
The symmetry employed for this shelxl refinement is uniquely defined
by the following loop, which should always be used as a source of
symmetry information in preference to the above space-group names.
They are only intended as comments.
;
_shelx_estimated_absorpt_t_max 0.822
_shelx_estimated_absorpt_t_min 0.727
_olex2_refinement_description
;
1. Fixed Uiso
 At 1.2 times of:
  All C(H,H) groups, H87 of C87, H13S of C13S, H88 of C88, H5S of C5S, H101
  of C101, H29 of C29, H63 of C63, H33 of C33, H27 of C27, H91 of C91, H3 of C3,
   H61 of C61, H1S of C1S, H10S of C10S, H85 of C85, H75 of C75, H93 of C93,
  H42 of C42, H12S of C12S, H92 of C92, H28 of C28, H2S of C2S, H4 of C4, H36
  of C36, H12 of C12, H30 of C30, H11S of C11S, H102 of C102, H11 of C11, H5 of
  C5, H34 of C34, H94 of C94, H43 of C43, H49 of C49, H14S of C14S, H3S of C3S,
  H64 of C64, H68 of C68, H70 of C70, H62 of C62, H86 of C86, H10 of C10, H76
  of C76, H9 of C9, H67 of C67, H77 of C77, H69 of C69, H20 of C20, H17 of C17,
  H78 of C78, H99 of C99, H35 of C35, H4S of C4S, H44 of C44, H19 of C19, H6 of
  C6, H18 of C18, H41 of C41, H100 of C100
 At 1.5 times of:
  All C(H,H,H) groups, H54 of C54
2. Restrained distances
 C8S-C9S = C45-C46
 1.53 with sigma of 0.01
 C8S-C10S = C8S-C14S
 2.4 with sigma of 0.01
 C49-H49 = C109-H109 = C114-H114 = C54-H54
 0.9 with sigma of 0.02
3. Rigid bond restraints
 N2, C45
 with sigma for 1-2 distances of 0.005 and sigma for 1-3 distances of 0.005
4. Uiso/Uaniso restraints and constraints
C45 \\sim C46: within 2A with sigma of 0.002 and sigma for terminal atoms of
0.004
C8S \\sim C9S \\sim C10S \\sim C11S \\sim C12S \\sim C13S \\sim C14S: within 2A
with sigma of 0.005 and sigma for terminal atoms of 0.01
Uanis(C9S) \\sim Ueq, Uanis(C45) \\sim Ueq, Uanis(C46) \\sim Ueq: with sigma of
0.005 and sigma for terminal atoms of 0.01
Uanis(C8S) \\sim Ueq, Uanis(C9S) \\sim Ueq, Uanis(C10S) \\sim Ueq, Uanis(C11S)
\\sim Ueq, Uanis(C12S) \\sim Ueq, Uanis(C13S) \\sim Ueq, Uanis(C14S) \\sim Ueq:
with sigma of 0.005 and sigma for terminal atoms of 0.01
5. Others
 Fixed Sof: C8S(0.5) H8SA(0.5) H8SB(0.5) H8SC(0.5) C9S(0.5) C10S(0.5)
 H10S(0.5) C11S(0.5) H11S(0.5) C12S(0.5) H12S(0.5) C13S(0.5) H13S(0.5)
 C14S(0.5) H14S(0.5)
6.a Riding coordinates:
 C49(H49), C54(H54)
6.b Ternary CH refined with riding coordinates:
 C17(H17), C18(H18), C20(H20), C41(H41), C42(H42), C44(H44), C75(H75),
 C77(H77), C78(H78), C99(H99), C102(H102)
6.c Secondary CH2 refined with riding coordinates:
 C21(H21A,H21B), C23(H23A,H23B), C45(H45A,H45B), C47(H47A,H47B), C79(H79A,
 H79B), C81(H81A,H81B), C103(H10A,H10B), C105(H10F,H10G)
6.d Me refined with riding coordinates:
 C14(H14A,H14B,H14C), C15(H15A,H15B,H15C), C22(H22A,H22B,H22C), C24(H24A,H24B,
 H24C), C38(H38A,H38B,H38C), C39(H39A,H39B,H39C), C46(H46A,H46B,H46C), C48(H48A,
 H48B,H48C), C51(H51A,H51B,H51C), C52(H52A,H52B,H52C), C53(H53A,H53B,H53C),
 C56(H56A,H56B,H56C), C57(H57A,H57B,H57C), C58(H58A,H58B,H58C), C72(H72A,H72B,
 H72C), C73(H73A,H73B,H73C), C80(H80A,H80B,H80C), C82(H82A,H82B,H82C),
 C104(H10C,H10D,H10E), C106(H10H,H10I,H10J), C107(H10K,H10L,H10M), C108(H10N,
 H10O,H10P), C111(H11A,H11B,H11C), C112(H11D,H11E,H11F), C113(H11G,H11H,H11I),
 C116(H11J,H11K,H11L), C117(H11M,H11N,H11O), C118(H11P,H11Q,H11R), C7S(H7SA,
 H7SB,H7SC), C8S(H8SA,H8SB,H8SC)
6.e Aromatic/amide H refined with riding coordinates:
 C3(H3), C4(H4), C5(H5), C6(H6), C9(H9), C10(H10), C11(H11), C12(H12),
 C19(H19), C27(H27), C28(H28), C29(H29), C30(H30), C33(H33), C34(H34), C35(H35),
  C36(H36), C43(H43), C61(H61), C62(H62), C63(H63), C64(H64), C67(H67),
 C68(H68), C69(H69), C70(H70), C76(H76), C85(H85), C86(H86), C87(H87), C88(H88),
  C91(H91), C92(H92), C93(H93), C94(H94), C100(H100), C101(H101), C1S(H1S),
 C2S(H2S), C3S(H3S), C4S(H4S), C5S(H5S), C10S(H10S), C11S(H11S), C12S(H12S),
 C13S(H13S), C14S(H14S)
6.f Fitted hexagon refined as free rotating group:
 C9S(C10S,C11S,C12S,C13S,C14S)
;
_shelx_shelxl_version_number 2014/7
_olex2_submission_special_instructions 'No special instructions were received'

loop_
_space_group_symop_operation_xyz
'x, y, z'
'-x, -y, -z'

loop_
_atom_site_label
_atom_site_type_symbol
_atom_site_fract_x
_atom_site_fract_y
_atom_site_fract_z
_atom_site_U_iso_or_equiv
_atom_site_adp_type
_atom_site_occupancy
_atom_site_site_symmetry_order
_atom_site_calc_flag
_atom_site_refinement_flags_posn
_atom_site_refinement_flags_adp
_atom_site_refinement_flags_occupancy
La1 La 0.69865(2) 0.14919(2) 0.10603(2) 0.01821(8) Uani 1 1 d . . .
La2 La 0.57054(2) 0.25602(2) 0.00527(2) 0.01778(8) Uani 1 1 d . . .
La3 La 0.21963(2) 0.70770(2) 0.51449(2) 0.01538(8) Uani 1 1 d . . .
La4 La 0.00657(2) 0.73617(2) 0.56514(2) 0.01460(8) Uani 1 1 d . . .
N1 N 0.4697(3) 0.3139(3) -0.1526(3) 0.0295(11) Uani 1 1 d . . .
N2 N 0.3300(3) 0.2763(3) 0.0613(3) 0.0416(14) Uani 1 1 d . U .
N3 N -0.1476(3) 0.8011(3) 0.4503(3) 0.0247(10) Uani 1 1 d . . .
N4 N -0.2385(3) 0.6747(3) 0.6831(2) 0.0233(10) Uani 1 1 d . . .
N5 N 0.6906(3) 0.3468(2) -0.0554(2) 0.0192(9) Uani 1 1 d . . .
N6 N 0.5753(3) 0.0622(3) 0.1658(2) 0.0225(10) Uani 1 1 d . . .
N7 N 0.0511(2) 0.7934(2) 0.6264(2) 0.0177(9) Uani 1 1 d . . .
N8 N 0.1705(2) 0.6516(2) 0.4517(2) 0.0188(9) Uani 1 1 d . . .
B1 B 0.5211(4) 0.2690(4) -0.1212(3) 0.0219(13) Uani 1 1 d . . .
B2 B 0.3946(4) 0.2820(4) 0.0770(4) 0.0297(15) Uani 1 1 d . . .
B3 B -0.0753(4) 0.8180(3) 0.4514(3) 0.0211(13) Uani 1 1 d . . .
B4 B -0.1633(4) 0.6499(3) 0.6758(3) 0.0208(13) Uani 1 1 d . . .
Si1 Si 0.70297(9) 0.09355(9) -0.05905(8) 0.0230(3) Uani 1 1 d . . .
Si2 Si 0.58379(9) 0.31514(9) 0.16603(8) 0.0239(3) Uani 1 1 d . . .
Si3 Si 0.17926(8) 0.92838(8) 0.39697(8) 0.0178(3) Uani 1 1 d . . .
Si4 Si 0.05839(9) 0.51602(8) 0.69435(9) 0.0230(3) Uani 1 1 d . . .
C1 C 0.7562(3) 0.0954(3) -0.0027(3) 0.0223(12) Uani 1 1 d . . .
C2 C 0.8188(3) 0.1557(3) -0.0313(3) 0.0234(12) Uani 1 1 d . . .
C3 C 0.8478(3) 0.2264(3) -0.0980(3) 0.0285(13) Uani 1 1 d . . .
H3 H 0.8221 0.2427 -0.1311 0.034 Uiso 1 1 calc R . .
C4 C 0.9120(4) 0.2701(4) -0.1138(3) 0.0352(15) Uani 1 1 d . . .
H4 H 0.9319 0.3161 -0.1595 0.042 Uiso 1 1 calc R . .
C5 C 0.9498(3) 0.2508(4) -0.0665(4) 0.0385(16) Uani 1 1 d . . .
H5 H 0.9932 0.2845 -0.0787 0.046 Uiso 1 1 calc R . .
C6 C 0.9247(3) 0.1826(4) -0.0014(3) 0.0335(14) Uani 1 1 d . . .
H6 H 0.9518 0.1680 0.0305 0.040 Uiso 1 1 calc R . .
C7 C 0.8594(3) 0.1360(3) 0.0167(3) 0.0241(12) Uani 1 1 d . . .
C8 C 0.8230(3) 0.0604(3) 0.0759(3) 0.0241(12) Uani 1 1 d . . .
C9 C 0.8421(4) 0.0098(4) 0.1370(3) 0.0326(14) Uani 1 1 d . . .
H9 H 0.8820 0.0266 0.1461 0.039 Uiso 1 1 calc R . .
C10 C 0.8021(4) -0.0624(4) 0.1818(4) 0.0420(17) Uani 1 1 d . . .
H10 H 0.8128 -0.0957 0.2237 0.050 Uiso 1 1 calc R . .
C11 C 0.7454(4) -0.0883(4) 0.1669(3) 0.0348(15) Uani 1 1 d . . .
H11 H 0.7207 -0.1401 0.1973 0.042 Uiso 1 1 calc R . .
C12 C 0.7241(4) -0.0412(3) 0.1094(3) 0.0308(13) Uani 1 1 d . . .
H12 H 0.6835 -0.0598 0.1023 0.037 Uiso 1 1 calc R . .
C13 C 0.7635(3) 0.0352(3) 0.0611(3) 0.0210(11) Uani 1 1 d . . .
C14 C 0.6493(4) -0.0034(3) -0.0205(4) 0.0358(15) Uani 1 1 d . . .
H14A H 0.6222 -0.0020 -0.0515 0.054 Uiso 1 1 calc R . .
H14B H 0.6864 -0.0409 -0.0203 0.054 Uiso 1 1 calc R . .
H14C H 0.6109 -0.0185 0.0306 0.054 Uiso 1 1 calc R . .
C15 C 0.7790(4) 0.1127(4) -0.1548(3) 0.0376(16) Uani 1 1 d . . .
H15A H 0.8097 0.1633 -0.1786 0.056 Uiso 1 1 calc R . .
H15B H 0.8138 0.0730 -0.1498 0.056 Uiso 1 1 calc R . .
H15C H 0.7528 0.1116 -0.1856 0.056 Uiso 1 1 calc R . .
C16 C 0.6325(3) 0.1656(3) -0.0732(3) 0.0210(11) Uani 1 1 d . . .
C17 C 0.6584(3) 0.2437(3) -0.1288(3) 0.0217(12) Uani 1 1 d . . .
H17 H 0.7158 0.2624 -0.1545 0.026 Uiso 1 1 calc R . .
C18 C 0.6074(3) 0.2952(3) -0.1487(3) 0.0231(12) Uani 1 1 d . . .
H18 H 0.6295 0.3493 -0.1875 0.028 Uiso 1 1 calc R . .
C19 C 0.4964(3) 0.1864(3) -0.0576(3) 0.0255(12) Uani 1 1 d . . .
H19 H 0.4424 0.1669 -0.0297 0.031 Uiso 1 1 calc R . .
C20 C 0.5504(3) 0.1407(3) -0.0404(3) 0.0227(12) Uani 1 1 d . . .
H20 H 0.5309 0.0864 -0.0008 0.027 Uiso 1 1 calc R . .
C21 C 0.3893(4) 0.2841(4) -0.1287(3) 0.0330(14) Uani 1 1 d . . .
H21A H 0.3585 0.3276 -0.1374 0.040 Uiso 1 1 calc R . .
H21B H 0.3677 0.2497 -0.0744 0.040 Uiso 1 1 calc R . .
C22 C 0.3797(4) 0.2408(4) -0.1678(4) 0.0499(19) Uani 1 1 d . . .
H22A H 0.3241 0.2225 -0.1489 0.075 Uiso 1 1 calc R . .
H22B H 0.3997 0.2748 -0.2215 0.075 Uiso 1 1 calc R . .
H22C H 0.4089 0.1968 -0.1584 0.075 Uiso 1 1 calc R . .
C23 C 0.4962(4) 0.3907(4) -0.2157(4) 0.0379(16) Uani 1 1 d . . .
H23A H 0.4696 0.3971 -0.2489 0.045 Uiso 1 1 calc R . .
H23B H 0.5531 0.3957 -0.2446 0.045 Uiso 1 1 calc R . .
C24 C 0.4802(5) 0.4533(4) -0.1919(4) 0.0515(19) Uani 1 1 d . . .
H24A H 0.4990 0.5034 -0.2360 0.077 Uiso 1 1 calc R . .
H24B H 0.4238 0.4493 -0.1641 0.077 Uiso 1 1 calc R . .
H24C H 0.5074 0.4480 -0.1599 0.077 Uiso 1 1 calc R . .
C25 C 0.6527(3) 0.2433(3) 0.1814(3) 0.0237(12) Uani 1 1 d . . .
C26 C 0.6331(4) 0.1673(4) 0.2435(3) 0.0308(14) Uani 1 1 d . . .
C27 C 0.5604(4) 0.1253(3) 0.3023(3) 0.0325(14) Uani 1 1 d . . .
H27 H 0.5133 0.1462 0.3026 0.039 Uiso 1 1 calc R . .
C28 C 0.5575(5) 0.0555(4) 0.3581(4) 0.0459(18) Uani 1 1 d . . .
H28 H 0.5086 0.0289 0.3978 0.055 Uiso 1 1 calc R . .
C29 C 0.6264(5) 0.0222(4) 0.3577(4) 0.0466(19) Uani 1 1 d . . .
H29 H 0.6227 -0.0271 0.3969 0.056 Uiso 1 1 calc R . .
C30 C 0.6981(4) 0.0587(4) 0.3025(3) 0.0383(16) Uani 1 1 d . . .
H30 H 0.7440 0.0352 0.3023 0.046 Uiso 1 1 calc R . .
C31 C 0.7020(4) 0.1325(4) 0.2458(3) 0.0309(14) Uani 1 1 d . . .
C32 C 0.7674(4) 0.1886(4) 0.1871(3) 0.0306(14) Uani 1 1 d . . .
C33 C 0.8484(4) 0.1868(4) 0.1677(4) 0.0427(18) Uani 1 1 d . . .
H33 H 0.8675 0.1416 0.1928 0.051 Uiso 1 1 calc R . .
C34 C 0.8998(4) 0.2531(5) 0.1107(4) 0.0467(19) Uani 1 1 d . . .
H34 H 0.9545 0.2532 0.0977 0.056 Uiso 1 1 calc R . .
C35 C 0.8721(4) 0.3188(4) 0.0729(4) 0.0410(16) Uani 1 1 d . . .
H35 H 0.9080 0.3631 0.0337 0.049 Uiso 1 1 calc R . .
C36 C 0.7928(4) 0.3204(4) 0.0919(3) 0.0333(14) Uani 1 1 d . . .
H36 H 0.7749 0.3659 0.0655 0.040 Uiso 1 1 calc R . .
C37 C 0.7376(3) 0.2553(3) 0.1500(3) 0.0255(12) Uani 1 1 d . . .
C38 C 0.5166(4) 0.3095(4) 0.2585(3) 0.0389(16) Uani 1 1 d . . .
H38A H 0.4800 0.3471 0.2513 0.058 Uiso 1 1 calc R . .
H38B H 0.4874 0.2576 0.2913 0.058 Uiso 1 1 calc R . .
H38C H 0.5474 0.3208 0.2813 0.058 Uiso 1 1 calc R . .
C39 C 0.6370(4) 0.4163(3) 0.1074(4) 0.0385(15) Uani 1 1 d . . .
H39A H 0.5992 0.4526 0.1004 0.058 Uiso 1 1 calc R . .
H39B H 0.6651 0.4271 0.1327 0.058 Uiso 1 1 calc R . .
H39C H 0.6744 0.4218 0.0587 0.058 Uiso 1 1 calc R . .
C40 C 0.5206(3) 0.3014(3) 0.1229(3) 0.0223(12) Uani 1 1 d . . .
C41 C 0.5075(3) 0.3640(3) 0.0631(3) 0.0253(12) Uani 1 1 d . . .
H41 H 0.5395 0.4152 0.0394 0.030 Uiso 1 1 calc R . .
C42 C 0.4527(3) 0.3576(3) 0.0369(3) 0.0241(12) Uani 1 1 d . . .
H42 H 0.4474 0.4033 -0.0055 0.029 Uiso 1 1 calc R . .
C43 C 0.4168(3) 0.2174(3) 0.1343(3) 0.0263(13) Uani 1 1 d . . .
H43 H 0.3918 0.1664 0.1557 0.032 Uiso 1 1 calc R . .
C44 C 0.4733(3) 0.2312(3) 0.1562(3) 0.0251(12) Uani 1 1 d . . .
H44 H 0.4814 0.1872 0.1980 0.030 Uiso 1 1 calc R . .
C45 C 0.2810(6) 0.2004(7) 0.0949(6) 0.101(3) Uani 1 1 d D U .
H45A H 0.2760 0.1929 0.0546 0.121 Uiso 1 1 calc R . .
H45B H 0.3081 0.1587 0.1188 0.121 Uiso 1 1 calc R . .
C46 C 0.2030(6) 0.1944(7) 0.1501(6) 0.113(3) Uani 1 1 d D U .
H46A H 0.1738 0.1439 0.1701 0.170 Uiso 1 1 calc R . .
H46B H 0.2075 0.2006 0.1908 0.170 Uiso 1 1 calc R . .
H46C H 0.1753 0.2348 0.1266 0.170 Uiso 1 1 calc R . .
C47 C 0.3035(4) 0.3402(4) 0.0137(4) 0.0389(16) Uani 1 1 d . . .
H47A H 0.2693 0.3204 -0.0017 0.047 Uiso 1 1 calc R . .
H47B H 0.3493 0.3734 -0.0318 0.047 Uiso 1 1 calc R . .
C48 C 0.2590(5) 0.3881(4) 0.0515(4) 0.057(2) Uani 1 1 d . . .
H48A H 0.2423 0.4306 0.0168 0.086 Uiso 1 1 calc R . .
H48B H 0.2129 0.3558 0.0960 0.086 Uiso 1 1 calc R . .
H48C H 0.2929 0.4088 0.0659 0.086 Uiso 1 1 calc R . .
C49 C 0.7123(3) 0.2926(3) -0.0093(3) 0.0219(12) Uani 1 1 d D . .
H49 H 0.7635 0.2966 -0.0131 0.026 Uiso 1 1 d DR . .
C50 C 0.7386(3) 0.4238(3) -0.1144(3) 0.0231(12) Uani 1 1 d . . .
C51 C 0.7794(4) 0.4178(4) -0.1865(3) 0.0324(14) Uani 1 1 d . . .
H51A H 0.7404 0.4018 -0.1991 0.049 Uiso 1 1 calc R . .
H51B H 0.8083 0.4680 -0.2265 0.049 Uiso 1 1 calc R . .
H51C H 0.8158 0.3798 -0.1805 0.049 Uiso 1 1 calc R . .
C52 C 0.6810(4) 0.4809(3) -0.1227(3) 0.0326(14) Uani 1 1 d . . .
H52A H 0.6423 0.4640 -0.1350 0.049 Uiso 1 1 calc R . .
H52B H 0.6543 0.4842 -0.0757 0.049 Uiso 1 1 calc R . .
H52C H 0.7089 0.5315 -0.1626 0.049 Uiso 1 1 calc R . .
C53 C 0.7988(3) 0.4484(3) -0.0954(3) 0.0320(14) Uani 1 1 d . . .
H53A H 0.7726 0.4523 -0.0486 0.048 Uiso 1 1 calc R . .
H53B H 0.8352 0.4104 -0.0895 0.048 Uiso 1 1 calc R . .
H53C H 0.8277 0.4986 -0.1355 0.048 Uiso 1 1 calc R . .
C54 C 0.5624(3) 0.1160(3) 0.1130(3) 0.0231(12) Uani 1 1 d D . .
H54 H 0.5167 0.1132 0.1047 0.035 Uiso 1 1 d DR . .
C55 C 0.5150(3) -0.0085(3) 0.2219(3) 0.0282(13) Uani 1 1 d . . .
C56 C 0.4953(4) -0.0457(4) 0.1803(3) 0.0369(15) Uani 1 1 d . . .
H56A H 0.5430 -0.0599 0.1514 0.055 Uiso 1 1 calc R . .
H56B H 0.4570 -0.0918 0.2164 0.055 Uiso 1 1 calc R . .
H56C H 0.4735 -0.0091 0.1466 0.055 Uiso 1 1 calc R . .
C57 C 0.4417(3) 0.0139(4) 0.2670(3) 0.0337(14) Uani 1 1 d . . .
H57A H 0.4031 -0.0321 0.3030 0.051 Uiso 1 1 calc R . .
H57B H 0.4549 0.0373 0.2936 0.051 Uiso 1 1 calc R . .
H57C H 0.4199 0.0509 0.2334 0.051 Uiso 1 1 calc R . .
C58 C 0.5519(4) -0.0649(4) 0.2723(3) 0.0357(15) Uani 1 1 d . . .
H58A H 0.5991 -0.0785 0.2420 0.054 Uiso 1 1 calc R . .
H58B H 0.5660 -0.0409 0.2980 0.054 Uiso 1 1 calc R . .
H58C H 0.5144 -0.1115 0.3092 0.054 Uiso 1 1 calc R . .
C59 C 0.2549(3) 0.8656(3) 0.4145(3) 0.0164(10) Uani 1 1 d . . .
C60 C 0.2987(3) 0.8617(3) 0.4583(3) 0.0177(11) Uani 1 1 d . . .
C61 C 0.2910(3) 0.8931(3) 0.5077(3) 0.0248(12) Uani 1 1 d . . .
H61 H 0.2481 0.9200 0.5201 0.030 Uiso 1 1 calc R . .
C62 C 0.3446(3) 0.8853(3) 0.5376(3) 0.0295(13) Uani 1 1 d . . .
H62 H 0.3392 0.9078 0.5697 0.035 Uiso 1 1 calc R . .
C63 C 0.4085(3) 0.8440(4) 0.5215(3) 0.0317(14) Uani 1 1 d . . .
H63 H 0.4455 0.8397 0.5425 0.038 Uiso 1 1 calc R . .
C64 C 0.4171(3) 0.8104(3) 0.4762(3) 0.0232(12) Uani 1 1 d . . .
H64 H 0.4596 0.7822 0.4661 0.028 Uiso 1 1 calc R . .
C65 C 0.3624(3) 0.8177(3) 0.4445(3) 0.0206(11) Uani 1 1 d . . .
C66 C 0.3625(3) 0.7968(3) 0.3893(3) 0.0205(11) Uani 1 1 d . . .
C67 C 0.4131(3) 0.7586(3) 0.3528(3) 0.0233(12) Uani 1 1 d . . .
H67 H 0.4528 0.7350 0.3684 0.028 Uiso 1 1 calc R . .
C68 C 0.4049(3) 0.7553(3) 0.2944(3) 0.0273(13) Uani 1 1 d . . .
H68 H 0.4396 0.7299 0.2689 0.033 Uiso 1 1 calc R . .
C69 C 0.3454(3) 0.7894(3) 0.2717(3) 0.0270(13) Uani 1 1 d . . .
H69 H 0.3420 0.7889 0.2295 0.032 Uiso 1 1 calc R . .
C70 C 0.2929(3) 0.8230(3) 0.3092(3) 0.0230(12) Uani 1 1 d . . .
H70 H 0.2511 0.8427 0.2951 0.028 Uiso 1 1 calc R . .
C71 C 0.2995(3) 0.8291(3) 0.3688(3) 0.0169(11) Uani 1 1 d . . .
C72 C 0.2139(3) 0.9916(3) 0.2937(3) 0.0284(13) Uani 1 1 d . . .
H72A H 0.2220 0.9594 0.2680 0.043 Uiso 1 1 calc R . .
H72B H 0.1744 1.0248 0.2838 0.043 Uiso 1 1 calc R . .
H72C H 0.2632 1.0234 0.2754 0.043 Uiso 1 1 calc R . .
C73 C 0.1662(3) 0.9954(3) 0.4388(3) 0.0255(12) Uani 1 1 d . . .
H73A H 0.1261 1.0274 0.4284 0.038 Uiso 1 1 calc R . .
H73B H 0.1499 0.9659 0.4929 0.038 Uiso 1 1 calc R . .
H73C H 0.2158 1.0284 0.4172 0.038 Uiso 1 1 calc R . .
C74 C 0.0805(3) 0.8754(3) 0.4301(3) 0.0174(11) Uani 1 1 d . . .
C75 C 0.0723(3) 0.8245(3) 0.4028(3) 0.0170(11) Uani 1 1 d . . .
H75 H 0.1211 0.8099 0.3736 0.020 Uiso 1 1 calc R . .
C76 C 0.0002(3) 0.7927(3) 0.4137(3) 0.0221(12) Uani 1 1 d . . .
H76 H -0.0011 0.7552 0.3974 0.027 Uiso 1 1 calc R . .
C77 C -0.0632(3) 0.8655(3) 0.4882(3) 0.0212(11) Uani 1 1 d . . .
H77 H -0.1098 0.8816 0.5185 0.025 Uiso 1 1 calc R . .
C78 C 0.0098(3) 0.8948(3) 0.4724(3) 0.0182(11) Uani 1 1 d . . .
H78 H 0.0142 0.9328 0.4905 0.022 Uiso 1 1 calc R . .
C79 C -0.1552(4) 0.7684(4) 0.4045(3) 0.0323(14) Uani 1 1 d . . .
H79A H -0.1022 0.7712 0.3678 0.039 Uiso 1 1 calc R . .
H79B H -0.1849 0.8011 0.3761 0.039 Uiso 1 1 calc R . .
C80 C -0.1940(4) 0.6878(4) 0.4443(4) 0.0455(17) Uani 1 1 d . . .
H80A H -0.1960 0.6717 0.4082 0.068 Uiso 1 1 calc R . .
H80B H -0.1644 0.6542 0.4714 0.068 Uiso 1 1 calc R . .
H80C H -0.2474 0.6842 0.4797 0.068 Uiso 1 1 calc R . .
C81 C -0.2172(3) 0.8329(3) 0.4824(3) 0.0294(13) Uani 1 1 d . . .
H81A H -0.2182 0.8324 0.5284 0.035 Uiso 1 1 calc R . .
H81B H -0.2647 0.8000 0.4963 0.035 Uiso 1 1 calc R . .
C82 C -0.2182(4) 0.9152(4) 0.4279(4) 0.0479(18) Uani 1 1 d . . .
H82A H -0.2654 0.9344 0.4512 0.072 Uiso 1 1 calc R . .
H82B H -0.1718 0.9482 0.4148 0.072 Uiso 1 1 calc R . .
H82C H -0.2182 0.9158 0.3826 0.072 Uiso 1 1 calc R . .
C83 C 0.1608(3) 0.5654(3) 0.6473(3) 0.0223(12) Uani 1 1 d . . .
C84 C 0.2299(3) 0.5501(3) 0.5974(3) 0.0216(12) Uani 1 1 d . . .
C85 C 0.2418(3) 0.5032(3) 0.5610(3) 0.0312(14) Uani 1 1 d . . .
H85 H 0.1984 0.4735 0.5678 0.037 Uiso 1 1 calc R . .
C86 C 0.3154(4) 0.5005(4) 0.5163(4) 0.0358(15) Uani 1 1 d . . .
H86 H 0.3224 0.4670 0.4939 0.043 Uiso 1 1 calc R . .
C87 C 0.3822(4) 0.5459(4) 0.5016(4) 0.0408(16) Uani 1 1 d . . .
H87 H 0.4327 0.5437 0.4689 0.049 Uiso 1 1 calc R . .
C88 C 0.3733(3) 0.5922(4) 0.5345(3) 0.0332(14) Uani 1 1 d . . .
H88 H 0.4175 0.6238 0.5241 0.040 Uiso 1 1 calc R . .
C89 C 0.2990(3) 0.5938(3) 0.5843(3) 0.0243(12) Uani 1 1 d . . .
C90 C 0.2736(3) 0.6307(3) 0.6330(3) 0.0241(12) Uani 1 1 d . . .
C91 C 0.3155(3) 0.6724(3) 0.6485(3) 0.0294(13) Uani 1 1 d . . .
H91 H 0.3708 0.6841 0.6226 0.035 Uiso 1 1 calc R . .
C92 C 0.2763(4) 0.6971(4) 0.7021(3) 0.0321(14) Uani 1 1 d . . .
H92 H 0.3047 0.7251 0.7138 0.039 Uiso 1 1 calc R . .
C93 C 0.1944(3) 0.6806(3) 0.7391(3) 0.0282(13) Uani 1 1 d . . .
H93 H 0.1677 0.6977 0.7757 0.034 Uiso 1 1 calc R . .
C94 C 0.1526(3) 0.6401(3) 0.7231(3) 0.0227(12) Uani 1 1 d . . .
H94 H 0.0972 0.6310 0.7480 0.027 Uiso 1 1 calc R . .
C95 C 0.1892(3) 0.6119(3) 0.6713(3) 0.0215(11) Uani 1 1 d . . .
C98 C -0.0180(3) 0.5790(3) 0.6770(3) 0.0209(11) Uani 1 1 d . . .
C99 C -0.0529(3) 0.6185(3) 0.7202(3) 0.0222(12) Uani 1 1 d . . .
H99 H -0.0284 0.6208 0.7528 0.027 Uiso 1 1 calc R . .
C100 C -0.1183(3) 0.6566(3) 0.7182(3) 0.0210(11) Uani 1 1 d . . .
H100 H -0.1348 0.6871 0.7439 0.025 Uiso 1 1 calc R . .
C101 C -0.1200(3) 0.6122(3) 0.6259(3) 0.0229(12) Uani 1 1 d . . .
H101 H -0.1374 0.6135 0.5898 0.027 Uiso 1 1 calc R . .
C102 C -0.0559(3) 0.5761(3) 0.6326(3) 0.0230(12) Uani 1 1 d . . .
H102 H -0.0334 0.5473 0.6027 0.028 Uiso 1 1 calc R . .
C103 C -0.2791(3) 0.7087(3) 0.7326(3) 0.0298(13) Uani 1 1 d . . .
H10A H -0.2603 0.6913 0.7731 0.036 Uiso 1 1 calc R . .
H10B H -0.3358 0.6901 0.7558 0.036 Uiso 1 1 calc R . .
C104 C -0.2670(4) 0.7958(4) 0.6929(4) 0.0426(17) Uani 1 1 d . . .
H10C H -0.2955 0.8155 0.7288 0.064 Uiso 1 1 calc R . .
H10D H -0.2111 0.8148 0.6708 0.064 Uiso 1 1 calc R . .
H10E H -0.2865 0.8135 0.6535 0.064 Uiso 1 1 calc R . .
C105 C -0.2814(3) 0.6634(3) 0.6452(3) 0.0312(14) Uani 1 1 d . . .
H10F H -0.2445 0.6739 0.5941 0.037 Uiso 1 1 calc R . .
H10G H -0.3191 0.7010 0.6408 0.037 Uiso 1 1 calc R . .
C106 C -0.3259(4) 0.5822(4) 0.6847(4) 0.0412(16) Uani 1 1 d . . .
H10H H -0.3538 0.5782 0.6562 0.062 Uiso 1 1 calc R . .
H10I H -0.2888 0.5447 0.6882 0.062 Uiso 1 1 calc R . .
H10J H -0.3635 0.5718 0.7349 0.062 Uiso 1 1 calc R . .
C107 C 0.0486(3) 0.4385(3) 0.6685(4) 0.0350(15) Uani 1 1 d . . .
H10K H -0.0059 0.4140 0.6943 0.052 Uiso 1 1 calc R . .
H10L H 0.0643 0.4608 0.6145 0.052 Uiso 1 1 calc R . .
H10M H 0.0823 0.3999 0.6832 0.052 Uiso 1 1 calc R . .
C108 C 0.0315(4) 0.4677(4) 0.7975(3) 0.0393(16) Uani 1 1 d . . .
H10N H -0.0223 0.4413 0.8237 0.059 Uiso 1 1 calc R . .
H10O H 0.0672 0.4303 0.8090 0.059 Uiso 1 1 calc R . .
H10P H 0.0354 0.5064 0.8138 0.059 Uiso 1 1 calc R . .
C109 C 0.1173(3) 0.7735(3) 0.5966(3) 0.0176(11) Uani 1 1 d D . .
C110 C 0.0345(3) 0.8325(3) 0.6758(3) 0.0208(11) Uani 1 1 d . . .
C111 C 0.1067(4) 0.8775(4) 0.6630(3) 0.0323(14) Uani 1 1 d . . .
H11A H 0.0920 0.9015 0.6967 0.048 Uiso 1 1 calc R . .
H11B H 0.1450 0.8427 0.6730 0.048 Uiso 1 1 calc R . .
H11C H 0.1296 0.9176 0.6112 0.048 Uiso 1 1 calc R . .
C112 C -0.0254(4) 0.8863(4) 0.6581(3) 0.0313(14) Uani 1 1 d . . .
H11D H -0.0388 0.9137 0.6886 0.047 Uiso 1 1 calc R . .
H11E H -0.0029 0.9235 0.6051 0.047 Uiso 1 1 calc R . .
H11F H -0.0727 0.8560 0.6691 0.047 Uiso 1 1 calc R . .
C113 C -0.0024(4) 0.7705(3) 0.7576(3) 0.0297(13) Uani 1 1 d . . .
H11G H -0.0136 0.7949 0.7907 0.045 Uiso 1 1 calc R . .
H11H H -0.0511 0.7439 0.7668 0.045 Uiso 1 1 calc R . .
H11I H 0.0341 0.7334 0.7673 0.045 Uiso 1 1 calc R . .
C114 C 0.1073(3) 0.6688(3) 0.4892(3) 0.0175(11) Uani 1 1 d D . .
C115 C 0.1719(3) 0.6146(3) 0.4028(3) 0.0254(12) Uani 1 1 d . . .
C116 C 0.1507(4) 0.6721(4) 0.3402(3) 0.0351(15) Uani 1 1 d . . .
H11J H 0.1885 0.7191 0.3114 0.053 Uiso 1 1 calc R . .
H11K H 0.1519 0.6499 0.3074 0.053 Uiso 1 1 calc R . .
H11L H 0.0981 0.6845 0.3614 0.053 Uiso 1 1 calc R . .
C117 C 0.1147(4) 0.5411(4) 0.4486(4) 0.0375(15) Uani 1 1 d . . .
H11M H 0.1161 0.5177 0.4166 0.056 Uiso 1 1 calc R . .
H11N H 0.1292 0.5052 0.4889 0.056 Uiso 1 1 calc R . .
H11O H 0.0618 0.5528 0.4700 0.056 Uiso 1 1 calc R . .
C118 C 0.2555(3) 0.5971(4) 0.3698(3) 0.0315(14) Uani 1 1 d . . .
H11P H 0.2920 0.6451 0.3403 0.047 Uiso 1 1 calc R . .
H11Q H 0.2699 0.5617 0.4104 0.047 Uiso 1 1 calc R . .
H11R H 0.2578 0.5734 0.3378 0.047 Uiso 1 1 calc R . .
C1S C 0.5822(4) 0.6640(5) 0.4551(4) 0.0489(19) Uani 1 1 d . . .
H1S H 0.5732 0.6209 0.4483 0.059 Uiso 1 1 calc R . .
C2S C 0.6157(4) 0.7335(5) 0.3933(4) 0.056(2) Uani 1 1 d . . .
H2S H 0.6293 0.7380 0.3448 0.068 Uiso 1 1 calc R . .
C3S C 0.6293(4) 0.7964(5) 0.4019(5) 0.058(2) Uani 1 1 d . . .
H3S H 0.6543 0.8443 0.3595 0.070 Uiso 1 1 calc R . .
C4S C 0.6061(4) 0.7891(4) 0.4735(5) 0.052(2) Uani 1 1 d . . .
H4S H 0.6129 0.8323 0.4810 0.062 Uiso 1 1 calc R . .
C5S C 0.5732(4) 0.7185(5) 0.5330(4) 0.0483(19) Uani 1 1 d . . .
H5S H 0.5578 0.7135 0.5819 0.058 Uiso 1 1 calc R . .
C6S C 0.5617(4) 0.6547(4) 0.5250(4) 0.0412(17) Uani 1 1 d . . .
C7S C 0.5251(4) 0.5790(5) 0.5944(4) 0.054(2) Uani 1 1 d . . .
H7SA H 0.5152 0.5861 0.6387 0.081 Uiso 1 1 calc R . .
H7SB H 0.4756 0.5613 0.5969 0.081 Uiso 1 1 calc R . .
H7SC H 0.5608 0.5406 0.5925 0.081 Uiso 1 1 calc R . .
C8S C 0.2676(10) 0.4640(7) 0.8095(8) 0.091(6) Uani 0.5 1 d D U P
H8SA H 0.3033 0.5017 0.7596 0.136 Uiso 0.5 1 calc R . P
H8SB H 0.2230 0.4880 0.8293 0.136 Uiso 0.5 1 calc R . P
H8SC H 0.2953 0.4460 0.8426 0.136 Uiso 0.5 1 calc R . P
C9S C 0.2405(5) 0.4002(4) 0.8048(4) 0.043(3) Uani 0.5 1 d D U P
C10S C 0.1889(5) 0.3386(5) 0.8683(4) 0.034(3) Uani 0.5 1 d DG U P
H10S H 0.1732 0.3374 0.9158 0.040 Uiso 0.5 1 calc R . P
C11S C 0.1602(5) 0.2787(4) 0.8623(5) 0.070(5) Uani 0.5 1 d G U P
H11S H 0.1249 0.2366 0.9056 0.085 Uiso 0.5 1 calc R . P
C12S C 0.1831(6) 0.2804(5) 0.7928(6) 0.062(4) Uani 0.5 1 d G U P
H12S H 0.1635 0.2394 0.7887 0.075 Uiso 0.5 1 calc R . P
C13S C 0.2347(6) 0.3420(6) 0.7293(5) 0.062(4) Uani 0.5 1 d G U P
H13S H 0.2504 0.3431 0.6818 0.074 Uiso 0.5 1 calc R . P
C14S C 0.2634(5) 0.4019(5) 0.7353(4) 0.052(4) Uani 0.5 1 d DG U P
H14S H 0.2987 0.4440 0.6920 0.063 Uiso 0.5 1 calc R . P
H114 H 0.063(2) 0.657(3) 0.485(3) 0.032(17) Uiso 1 1 d D . .
H109 H 0.150(3) 0.776(4) 0.617(4) 0.06(2) Uiso 1 1 d D . .

loop_
_atom_site_aniso_label
_atom_site_aniso_U_11
_atom_site_aniso_U_22
_atom_site_aniso_U_33
_atom_site_aniso_U_23
_atom_site_aniso_U_13
_atom_site_aniso_U_12
La1 0.01944(16) 0.01843(16) 0.01607(15) -0.00690(12) -0.00735(12) 0.00123(12)
La2 0.01855(16) 0.01789(16) 0.01555(15) -0.00693(12) -0.00616(12) 0.00146(12)
La3 0.01366(15) 0.01385(15) 0.01811(15) -0.00692(12) -0.00626(11) 0.00174(11)
La4 0.01373(15) 0.01423(15) 0.01565(15) -0.00650(12) -0.00606(11) 0.00211(11)
N1 0.033(3) 0.027(3) 0.033(3) -0.014(2) -0.017(2) 0.007(2)
N2 0.052(4) 0.035(3) 0.051(4) -0.018(3) -0.037(3) 0.015(3)
N3 0.023(2) 0.022(2) 0.032(3) -0.012(2) -0.014(2) 0.001(2)
N4 0.016(2) 0.026(3) 0.026(2) -0.013(2) -0.0051(19) 0.0010(19)
N5 0.020(2) 0.020(2) 0.015(2) -0.0078(18) -0.0050(18) -0.0014(18)
N6 0.028(3) 0.019(2) 0.017(2) -0.0065(19) -0.0070(19) -0.0003(19)
N7 0.019(2) 0.017(2) 0.021(2) -0.0119(18) -0.0091(18) 0.0044(18)
N8 0.017(2) 0.017(2) 0.021(2) -0.0103(19) -0.0052(18) -0.0016(18)
B1 0.026(3) 0.027(3) 0.022(3) -0.018(3) -0.012(3) 0.011(3)
B2 0.028(4) 0.030(4) 0.029(4) -0.014(3) -0.009(3) 0.006(3)
B3 0.031(3) 0.011(3) 0.021(3) -0.002(2) -0.015(3) 0.002(2)
B4 0.019(3) 0.014(3) 0.021(3) -0.004(2) -0.004(2) -0.001(2)
Si1 0.0270(8) 0.0244(8) 0.0239(8) -0.0136(7) -0.0138(7) 0.0084(6)
Si2 0.0258(8) 0.0256(8) 0.0241(8) -0.0147(7) -0.0099(6) 0.0043(6)
Si3 0.0167(7) 0.0153(7) 0.0187(7) -0.0049(6) -0.0075(6) 0.0014(6)
Si4 0.0175(7) 0.0160(7) 0.0283(8) -0.0027(6) -0.0105(6) 0.0006(6)
C1 0.026(3) 0.020(3) 0.023(3) -0.009(2) -0.013(2) 0.005(2)
C2 0.020(3) 0.024(3) 0.024(3) -0.012(2) -0.004(2) 0.003(2)
C3 0.023(3) 0.033(3) 0.020(3) -0.008(2) -0.005(2) 0.004(2)
C4 0.032(3) 0.029(3) 0.032(3) -0.007(3) -0.007(3) -0.004(3)
C5 0.016(3) 0.053(4) 0.039(4) -0.018(3) -0.006(3) -0.005(3)
C6 0.027(3) 0.037(4) 0.040(4) -0.022(3) -0.012(3) 0.004(3)
C7 0.025(3) 0.026(3) 0.024(3) -0.014(2) -0.010(2) 0.003(2)
C8 0.024(3) 0.027(3) 0.023(3) -0.013(2) -0.011(2) 0.008(2)
C9 0.030(3) 0.037(4) 0.037(3) -0.016(3) -0.021(3) 0.009(3)
C10 0.050(4) 0.036(4) 0.036(4) -0.005(3) -0.027(3) 0.011(3)
C11 0.029(3) 0.026(3) 0.040(4) -0.007(3) -0.014(3) 0.005(3)
C12 0.041(4) 0.022(3) 0.033(3) -0.012(3) -0.019(3) 0.004(3)
C13 0.023(3) 0.024(3) 0.022(3) -0.014(2) -0.011(2) 0.006(2)
C14 0.047(4) 0.029(3) 0.052(4) -0.024(3) -0.035(3) 0.010(3)
C15 0.041(4) 0.053(4) 0.030(3) -0.026(3) -0.019(3) 0.024(3)
C16 0.023(3) 0.026(3) 0.020(3) -0.014(2) -0.011(2) 0.004(2)
C17 0.027(3) 0.027(3) 0.015(3) -0.014(2) -0.006(2) 0.005(2)
C18 0.024(3) 0.022(3) 0.019(3) -0.008(2) -0.006(2) 0.002(2)
C19 0.024(3) 0.029(3) 0.028(3) -0.015(3) -0.012(2) 0.004(2)
C20 0.031(3) 0.024(3) 0.018(3) -0.012(2) -0.011(2) 0.003(2)
C21 0.032(3) 0.028(3) 0.035(3) -0.009(3) -0.017(3) 0.009(3)
C22 0.047(4) 0.048(5) 0.061(5) -0.030(4) -0.022(4) 0.004(4)
C23 0.044(4) 0.029(3) 0.037(4) -0.007(3) -0.023(3) 0.010(3)
C24 0.057(5) 0.034(4) 0.043(4) -0.006(3) -0.014(4) 0.003(3)
C25 0.025(3) 0.029(3) 0.021(3) -0.014(2) -0.010(2) 0.003(2)
C26 0.033(3) 0.041(4) 0.024(3) -0.019(3) -0.013(3) 0.007(3)
C27 0.044(4) 0.030(3) 0.021(3) -0.011(3) -0.010(3) -0.002(3)
C28 0.069(5) 0.041(4) 0.023(3) -0.011(3) -0.016(3) -0.013(4)
C29 0.085(6) 0.029(4) 0.036(4) -0.012(3) -0.038(4) 0.009(4)
C30 0.059(5) 0.037(4) 0.031(3) -0.016(3) -0.031(3) 0.017(3)
C31 0.043(4) 0.034(3) 0.030(3) -0.021(3) -0.022(3) 0.015(3)
C32 0.040(4) 0.036(3) 0.032(3) -0.022(3) -0.022(3) 0.010(3)
C33 0.051(4) 0.059(5) 0.055(4) -0.044(4) -0.039(4) 0.033(4)
C34 0.025(3) 0.085(6) 0.050(4) -0.045(4) -0.018(3) 0.008(4)
C35 0.031(4) 0.057(5) 0.044(4) -0.030(4) -0.016(3) 0.000(3)
C36 0.037(4) 0.039(4) 0.030(3) -0.020(3) -0.013(3) 0.000(3)
C37 0.031(3) 0.028(3) 0.027(3) -0.017(3) -0.016(3) 0.002(2)
C38 0.043(4) 0.048(4) 0.039(4) -0.031(3) -0.018(3) 0.016(3)
C39 0.044(4) 0.026(3) 0.048(4) -0.019(3) -0.017(3) 0.000(3)
C40 0.018(3) 0.030(3) 0.024(3) -0.017(2) -0.008(2) 0.005(2)
C41 0.025(3) 0.020(3) 0.025(3) -0.013(2) -0.002(2) 0.005(2)
C42 0.025(3) 0.029(3) 0.019(3) -0.012(2) -0.009(2) 0.008(2)
C43 0.020(3) 0.028(3) 0.027(3) -0.015(3) -0.004(2) 0.001(2)
C44 0.032(3) 0.022(3) 0.020(3) -0.011(2) -0.008(2) 0.008(2)
C45 0.086(4) 0.096(4) 0.113(5) -0.019(3) -0.065(4) -0.001(3)
C46 0.104(5) 0.100(5) 0.116(5) -0.025(4) -0.053(4) 0.006(4)
C47 0.039(4) 0.045(4) 0.047(4) -0.025(3) -0.026(3) 0.009(3)
C48 0.079(6) 0.035(4) 0.056(5) -0.021(4) -0.027(4) 0.020(4)
C49 0.020(3) 0.021(3) 0.021(3) -0.009(2) -0.007(2) 0.001(2)
C50 0.033(3) 0.014(3) 0.016(3) -0.004(2) -0.006(2) -0.003(2)
C51 0.033(3) 0.034(3) 0.018(3) -0.007(3) -0.003(2) -0.004(3)
C52 0.035(4) 0.027(3) 0.024(3) -0.004(3) -0.009(3) -0.002(3)
C53 0.030(3) 0.028(3) 0.026(3) -0.004(3) -0.008(3) -0.011(3)
C54 0.019(3) 0.023(3) 0.024(3) -0.010(2) -0.006(2) -0.001(2)
C55 0.028(3) 0.020(3) 0.027(3) -0.003(2) -0.008(2) -0.004(2)
C56 0.040(4) 0.026(3) 0.037(4) -0.004(3) -0.018(3) -0.014(3)
C57 0.025(3) 0.029(3) 0.034(3) -0.005(3) -0.008(3) -0.005(3)
C58 0.035(4) 0.029(3) 0.031(3) -0.003(3) -0.013(3) -0.004(3)
C59 0.019(3) 0.011(2) 0.016(2) -0.005(2) -0.005(2) -0.002(2)
C60 0.011(2) 0.018(3) 0.023(3) -0.006(2) -0.009(2) -0.001(2)
C61 0.025(3) 0.026(3) 0.022(3) -0.013(2) -0.006(2) 0.002(2)
C62 0.034(3) 0.033(3) 0.025(3) -0.016(3) -0.010(3) 0.001(3)
C63 0.022(3) 0.038(4) 0.038(3) -0.014(3) -0.018(3) 0.003(3)
C64 0.024(3) 0.021(3) 0.025(3) -0.010(2) -0.012(2) 0.007(2)
C65 0.017(3) 0.017(3) 0.023(3) -0.006(2) -0.007(2) 0.001(2)
C66 0.014(3) 0.021(3) 0.016(3) -0.006(2) 0.001(2) -0.002(2)
C67 0.017(3) 0.020(3) 0.029(3) -0.011(2) -0.005(2) 0.004(2)
C68 0.022(3) 0.029(3) 0.030(3) -0.019(3) -0.003(2) 0.001(2)
C69 0.025(3) 0.035(3) 0.023(3) -0.017(3) -0.007(2) 0.004(3)
C70 0.020(3) 0.024(3) 0.024(3) -0.011(2) -0.006(2) -0.004(2)
C71 0.008(2) 0.021(3) 0.018(3) -0.008(2) -0.0019(19) -0.001(2)
C72 0.032(3) 0.022(3) 0.021(3) -0.003(2) -0.008(2) 0.002(2)
C73 0.020(3) 0.021(3) 0.044(4) -0.019(3) -0.017(3) 0.004(2)
C74 0.013(2) 0.017(3) 0.018(3) -0.006(2) -0.005(2) 0.002(2)
C75 0.020(3) 0.013(2) 0.015(2) -0.007(2) -0.003(2) 0.001(2)
C76 0.027(3) 0.025(3) 0.022(3) -0.014(2) -0.012(2) 0.002(2)
C77 0.024(3) 0.021(3) 0.021(3) -0.010(2) -0.011(2) 0.011(2)
C78 0.023(3) 0.015(3) 0.017(3) -0.005(2) -0.011(2) 0.003(2)
C79 0.028(3) 0.045(4) 0.029(3) -0.015(3) -0.017(3) 0.001(3)
C80 0.056(5) 0.042(4) 0.047(4) -0.028(3) -0.021(4) 0.007(3)
C81 0.021(3) 0.027(3) 0.047(4) -0.016(3) -0.020(3) 0.007(2)
C82 0.041(4) 0.031(4) 0.071(5) -0.017(4) -0.029(4) 0.012(3)
C83 0.014(3) 0.017(3) 0.028(3) -0.003(2) -0.010(2) 0.004(2)
C84 0.019(3) 0.013(3) 0.028(3) -0.003(2) -0.011(2) 0.004(2)
C85 0.027(3) 0.022(3) 0.048(4) -0.017(3) -0.018(3) 0.010(2)
C86 0.029(3) 0.028(3) 0.049(4) -0.021(3) -0.012(3) 0.009(3)
C87 0.022(3) 0.044(4) 0.060(4) -0.031(4) -0.013(3) 0.013(3)
C88 0.021(3) 0.038(4) 0.042(4) -0.018(3) -0.014(3) 0.006(3)
C89 0.025(3) 0.020(3) 0.028(3) -0.008(2) -0.014(2) 0.005(2)
C90 0.023(3) 0.016(3) 0.029(3) -0.003(2) -0.015(2) 0.004(2)
C91 0.023(3) 0.030(3) 0.036(3) -0.008(3) -0.020(3) 0.001(2)
C92 0.034(3) 0.034(3) 0.035(3) -0.016(3) -0.019(3) 0.001(3)
C93 0.031(3) 0.030(3) 0.017(3) -0.006(2) -0.008(2) -0.002(3)
C94 0.017(3) 0.024(3) 0.018(3) -0.002(2) -0.006(2) 0.000(2)
C95 0.023(3) 0.016(3) 0.021(3) -0.003(2) -0.012(2) 0.002(2)
C98 0.022(3) 0.014(3) 0.021(3) -0.004(2) -0.008(2) -0.002(2)
C99 0.023(3) 0.016(3) 0.023(3) -0.005(2) -0.009(2) -0.002(2)
C100 0.016(3) 0.015(3) 0.021(3) -0.004(2) -0.001(2) -0.004(2)
C101 0.017(3) 0.018(3) 0.026(3) -0.004(2) -0.008(2) -0.003(2)
C102 0.020(3) 0.018(3) 0.027(3) -0.009(2) -0.008(2) 0.000(2)
C103 0.019(3) 0.032(3) 0.032(3) -0.016(3) -0.002(2) 0.003(2)
C104 0.038(4) 0.032(4) 0.043(4) -0.020(3) 0.001(3) 0.010(3)
C105 0.022(3) 0.033(3) 0.040(4) -0.016(3) -0.015(3) 0.010(3)
C106 0.032(4) 0.042(4) 0.051(4) -0.014(3) -0.026(3) 0.000(3)
C107 0.024(3) 0.019(3) 0.054(4) -0.011(3) -0.014(3) 0.002(2)
C108 0.033(4) 0.026(3) 0.040(4) 0.005(3) -0.019(3) 0.000(3)
C109 0.021(3) 0.014(3) 0.020(3) -0.006(2) -0.012(2) 0.002(2)
C110 0.023(3) 0.022(3) 0.024(3) -0.016(2) -0.010(2) 0.004(2)
C111 0.046(4) 0.032(3) 0.028(3) -0.023(3) -0.013(3) 0.001(3)
C112 0.035(3) 0.034(3) 0.035(3) -0.023(3) -0.018(3) 0.020(3)
C113 0.031(3) 0.034(3) 0.027(3) -0.017(3) -0.012(3) 0.005(3)
C114 0.014(3) 0.019(3) 0.018(3) -0.007(2) -0.008(2) -0.001(2)
C115 0.021(3) 0.028(3) 0.036(3) -0.026(3) -0.007(2) 0.004(2)
C116 0.044(4) 0.045(4) 0.031(3) -0.027(3) -0.019(3) 0.014(3)
C117 0.035(4) 0.039(4) 0.043(4) -0.029(3) -0.008(3) -0.002(3)
C118 0.034(3) 0.035(3) 0.029(3) -0.023(3) -0.006(3) 0.006(3)
C1S 0.035(4) 0.055(5) 0.064(5) -0.028(4) -0.028(4) 0.015(3)
C2S 0.030(4) 0.079(6) 0.047(5) -0.020(4) -0.014(3) 0.019(4)
C3S 0.033(4) 0.044(5) 0.063(5) 0.008(4) -0.021(4) -0.002(3)
C4S 0.037(4) 0.044(4) 0.081(6) -0.029(4) -0.031(4) 0.004(3)
C5S 0.027(4) 0.074(6) 0.053(5) -0.034(4) -0.020(3) 0.023(4)
C6S 0.018(3) 0.040(4) 0.047(4) -0.003(3) -0.014(3) 0.002(3)
C7S 0.035(4) 0.071(5) 0.046(4) -0.016(4) -0.018(3) 0.003(4)
C8S 0.087(9) 0.068(9) 0.115(10) -0.014(7) -0.073(8) 0.031(7)
C9S 0.031(4) 0.044(5) 0.053(5) -0.008(4) -0.034(4) 0.017(4)
C10S 0.020(4) 0.034(5) 0.040(5) -0.007(3) -0.017(3) 0.012(4)
C11S 0.047(6) 0.066(6) 0.080(6) -0.014(4) -0.032(4) 0.027(4)
C12S 0.049(6) 0.060(6) 0.083(6) -0.028(4) -0.038(4) 0.014(4)
C13S 0.063(6) 0.065(6) 0.062(6) -0.027(4) -0.033(4) 0.030(4)
C14S 0.042(5) 0.049(5) 0.048(5) 0.002(4) -0.030(4) 0.021(4)

loop_
_atom_type_symbol
_atom_type_description
_atom_type_scat_dispersion_real
_atom_type_scat_dispersion_imag
_atom_type_scat_source
C C 0.0033 0.0016 'International Tables Vol C Tables 4.2.6.8 and 6.1.1.4'
H H 0.0000 0.0000 'International Tables Vol C Tables 4.2.6.8 and 6.1.1.4'
B B 0.0013 0.0007 'International Tables Vol C Tables 4.2.6.8 and 6.1.1.4'
La La -0.2871 2.4523 'International Tables Vol C Tables 4.2.6.8 and 6.1.1.4'
N N 0.0061 0.0033 'International Tables Vol C Tables 4.2.6.8 and 6.1.1.4'
Si Si 0.0817 0.0704 'International Tables Vol C Tables 4.2.6.8 and 6.1.1.4'

loop_
_geom_angle_atom_site_label_1
_geom_angle_atom_site_label_2
_geom_angle_atom_site_label_3
_geom_angle
N6 La1 C1 89.44(15)
N6 La1 C2 118.43(15)
N6 La1 C8 106.61(16)
N6 La1 C13 83.26(15)
N6 La1 C25 100.02(15)
N6 La1 C26 83.03(16)
N6 La1 C31 95.78(16)
N6 La1 C32 123.97(16)
N6 La1 C37 127.64(15)
N6 La1 C49 117.62(15)
N6 La1 C54 28.92(15)
C1 La1 C2 29.13(15)
C1 La1 C8 48.72(15)
C1 La1 C13 29.15(15)
C1 La1 C25 164.47(15)
C1 La1 C26 166.72(17)
C1 La1 C31 143.53(15)
C1 La1 C32 134.01(16)
C1 La1 C37 142.90(16)
C2 La1 C26 157.25(17)
C2 La1 C31 133.18(17)
C8 La1 C2 46.65(15)
C8 La1 C26 123.35(16)
C8 La1 C31 95.57(16)
C8 La1 C32 88.73(16)
C13 La1 C2 46.50(15)
C13 La1 C8 29.18(15)
C13 La1 C25 163.66(15)
C13 La1 C26 138.25(16)
C13 La1 C31 115.70(15)
C13 La1 C32 116.61(16)
C13 La1 C37 140.39(16)
C25 La1 C2 138.79(16)
C25 La1 C8 137.21(16)
C25 La1 C26 28.80(16)
C25 La1 C31 48.23(16)
C25 La1 C32 48.48(16)
C25 La1 C37 29.39(16)
C26 La1 C31 28.19(16)
C32 La1 C2 111.12(17)
C32 La1 C26 46.29(17)
C32 La1 C31 28.29(17)
C37 La1 C2 113.81(16)
C37 La1 C8 111.22(16)
C37 La1 C26 46.05(17)
C37 La1 C31 46.60(17)
C37 La1 C32 28.48(16)
C49 La1 C1 86.99(15)
C49 La1 C2 71.87(15)
C49 La1 C8 116.21(15)
C49 La1 C13 115.12(15)
C49 La1 C25 77.73(15)
C49 La1 C26 106.19(16)
C49 La1 C31 121.22(16)
C49 La1 C32 100.83(17)
C49 La1 C37 75.32(16)
C54 La1 C1 84.64(16)
C54 La1 C2 108.68(16)
C54 La1 C8 121.57(17)
C54 La1 C13 92.82(16)
C54 La1 C25 97.66(16)
C54 La1 C26 93.81(17)
C54 La1 C31 115.84(17)
C54 La1 C32 140.10(17)
C54 La1 C37 126.41(17)
C54 La1 C49 88.85(17)
N5 La2 C16 96.14(15)
N5 La2 C17 75.53(15)
N5 La2 C18 80.37(15)
N5 La2 C20 123.70(14)
N5 La2 C40 87.68(15)
N5 La2 C41 81.67(15)
N5 La2 C42 99.53(15)
N5 La2 C43 137.13(15)
N5 La2 C44 114.11(15)
N5 La2 C49 28.68(15)
N5 La2 C54 118.41(15)
N5 La2 H54 138.8
C16 La2 C18 51.01(15)
C16 La2 C20 28.50(15)
C16 La2 C40 159.71(15)
C16 La2 C41 171.32(15)
C16 La2 C42 146.82(15)
C16 La2 C43 125.89(16)
C16 La2 C44 138.24(15)
C16 La2 H54 74.4
C17 La2 C16 28.86(15)
C17 La2 C18 28.08(15)
C17 La2 C20 49.64(15)
C17 La2 C40 163.21(16)
C17 La2 C41 143.42(15)
C17 La2 C42 131.19(15)
C17 La2 C43 146.37(16)
C17 La2 C44 167.06(16)
C17 La2 H54 103.2
C18 La2 C20 58.18(15)
C18 La2 C42 103.24(15)
C18 La2 C43 130.67(16)
C18 La2 C44 156.70(16)
C18 La2 H54 118.0
C20 La2 C42 124.19(16)
C20 La2 C43 99.12(16)
C20 La2 H54 59.8
C40 La2 C18 149.00(15)
C40 La2 C20 146.62(15)
C40 La2 C41 28.94(15)
C40 La2 C42 50.55(15)
C40 La2 C43 50.11(16)
C40 La2 C44 28.01(16)
C40 La2 H54 89.6
C41 La2 C18 120.32(15)
C41 La2 C20 150.52(16)
C41 La2 C42 27.42(16)
C41 La2 C43 58.03(16)
C41 La2 C44 49.27(15)
C41 La2 H54 112.7
C42 La2 C43 50.62(15)
C42 La2 H54 110.1
C43 La2 H54 59.7
C44 La2 C20 118.61(16)
C44 La2 C42 57.81(15)
C44 La2 C43 27.46(16)
C44 La2 H54 63.9
C49 La2 C16 90.32(16)
C49 La2 C17 81.91(16)
C49 La2 C18 98.32(16)
C49 La2 C20 117.84(16)
C49 La2 C40 83.50(15)
C49 La2 C41 91.63(16)
C49 La2 C42 116.72(16)
C49 La2 C43 129.97(16)
C49 La2 C44 102.51(16)
C49 La2 C54 89.75(16)
C49 La2 H54 110.2
C54 La2 C16 76.00(15)
C54 La2 C17 103.53(16)
C54 La2 C18 126.17(16)
C54 La2 C20 71.01(16)
C54 La2 C40 84.64(16)
C54 La2 C41 112.46(16)
C54 La2 C42 120.09(15)
C54 La2 C43 70.77(16)
C54 La2 C44 64.66(16)
C54 La2 H54 20.6
N8 La3 C59 102.84(14)
N8 La3 C60 130.45(14)
N8 La3 C66 98.41(14)
N8 La3 C71 85.14(14)
N8 La3 C83 88.97(15)
N8 La3 C84 81.22(15)
N8 La3 C89 104.11(15)
N8 La3 C90 129.10(15)
N8 La3 C95 117.67(14)
N8 La3 C109 118.35(15)
N8 La3 C114 28.86(15)
C59 La3 C60 29.29(14)
C59 La3 C66 49.24(15)
C59 La3 C71 29.74(14)
C59 La3 C83 162.69(15)
C59 La3 C84 164.02(15)
C59 La3 C90 125.64(15)
C59 La3 C95 137.04(15)
C66 La3 C60 47.07(15)
C66 La3 C90 101.86(15)
C66 La3 C95 130.40(15)
C71 La3 C60 46.84(14)
C71 La3 C66 29.04(14)
C71 La3 C83 167.28(15)
C71 La3 C84 138.04(15)
C71 La3 C90 129.38(15)
C71 La3 C95 155.54(15)
C83 La3 C60 140.55(15)
C83 La3 C66 142.24(15)
C83 La3 C90 48.65(15)
C83 La3 C95 28.77(15)
C84 La3 C60 140.35(14)
C84 La3 C66 115.13(15)
C84 La3 C83 29.43(15)
C84 La3 C90 47.90(16)
C84 La3 C95 46.91(16)
C89 La3 C59 136.23(16)
C89 La3 C60 110.79(15)
C89 La3 C66 92.95(16)
C89 La3 C71 121.34(15)
C89 La3 C83 49.50(15)
C89 La3 C84 29.71(16)
C89 La3 C90 29.40(16)
C89 La3 C95 47.94(15)
C90 La3 C60 96.35(15)
C90 La3 C95 28.87(15)
C95 La3 C60 111.79(15)
C109 La3 C59 76.78(14)
C109 La3 C60 74.06(15)
C109 La3 C66 120.65(15)
C109 La3 C71 106.20(14)
C109 La3 C83 86.52(15)
C109 La3 C84 115.23(15)
C109 La3 C89 117.86(15)
C109 La3 C90 89.69(15)
C109 La3 C95 72.00(15)
C114 La3 C59 100.28(15)
C114 La3 C60 128.80(15)
C114 La3 C66 118.87(15)
C114 La3 C71 96.12(15)
C114 La3 C83 83.90(15)
C114 La3 C84 90.65(16)
C114 La3 C89 119.60(16)
C114 La3 C90 132.49(16)
C114 La3 C95 108.18(15)
C114 La3 C109 89.64(16)
N7 La4 C74 86.84(14)
N7 La4 C75 113.42(14)
N7 La4 C77 98.30(14)
N7 La4 C78 80.46(14)
N7 La4 C98 96.30(15)
N7 La4 C99 76.50(15)
N7 La4 C100 80.98(15)
N7 La4 C101 131.16(15)
N7 La4 C102 124.00(15)
N7 La4 C109 28.89(15)
N7 La4 C114 118.91(15)
C74 La4 C75 28.05(14)
C74 La4 C77 50.44(14)
C74 La4 C98 160.09(15)
C74 La4 C99 163.33(15)
C74 La4 C100 149.26(14)
C74 La4 C101 137.36(15)
C74 La4 C102 147.17(15)
C75 La4 C100 156.71(15)
C75 La4 C101 114.41(15)
C77 La4 C75 57.82(14)
C77 La4 C100 103.48(15)
C77 La4 C101 98.65(15)
C78 La4 C74 28.99(14)
C78 La4 C75 49.42(14)
C78 La4 C77 27.32(15)
C78 La4 C98 170.76(15)
C78 La4 C99 143.06(15)
C78 La4 C100 120.50(14)
C78 La4 C101 125.91(15)
C78 La4 C102 151.30(15)
C98 La4 C75 139.01(14)
C98 La4 C77 147.15(15)
C98 La4 C99 28.28(15)
C98 La4 C100 50.28(15)
C98 La4 C101 50.59(15)
C98 La4 C102 28.58(15)
C99 La4 C75 167.18(14)
C99 La4 C77 130.84(15)
C99 La4 C100 27.52(14)
C99 La4 C101 57.98(15)
C101 La4 C100 50.57(15)
C102 La4 C75 119.12(15)
C102 La4 C77 124.98(16)
C102 La4 C99 49.01(15)
C102 La4 C100 57.61(15)
C102 La4 C101 27.41(15)
C109 La4 C74 81.79(15)
C109 La4 C75 101.12(15)
C109 La4 C77 114.86(16)
C109 La4 C78 89.75(15)
C109 La4 C98 91.46(15)
C109 La4 C99 83.83(15)
C109 La4 C100 99.61(16)
C109 La4 C101 140.66(15)
C109 La4 C102 118.94(15)
C109 La4 C114 90.06(16)
C114 La4 C74 84.23(15)
C114 La4 C75 64.25(14)
C114 La4 C77 119.81(15)
C114 La4 C78 112.14(15)
C114 La4 C98 77.03(15)
C114 La4 C99 104.23(15)
C114 La4 C100 126.32(15)
C114 La4 C101 90.58(15)
C114 La4 C102 71.48(15)
B1 N1 C21 122.6(5)
B1 N1 C23 122.6(5)
C21 N1 C23 114.6(5)
B2 N2 C45 121.3(6)
B2 N2 C47 124.7(6)
C47 N2 C45 113.9(6)
B3 N3 C79 123.9(5)
B3 N3 C81 120.4(5)
C79 N3 C81 114.1(5)
B4 N4 C103 122.8(5)
B4 N4 C105 122.2(5)
C105 N4 C103 115.0(5)
C49 N5 La2 84.0(3)
C49 N5 C50 125.9(5)
C50 N5 La2 150.0(3)
C54 N6 La1 81.3(3)
C54 N6 C55 120.7(5)
C55 N6 La1 158.0(4)
C109 N7 La4 84.1(3)
C109 N7 C110 125.6(4)
C110 N7 La4 150.3(3)
C114 N8 La3 79.2(3)
C114 N8 C115 121.6(4)
C115 N8 La3 159.2(3)
N1 B1 La2 133.2(4)
N1 B1 C18 124.5(5)
N1 B1 C19 124.1(5)
C18 B1 La2 66.4(3)
C18 B1 C19 111.4(5)
C19 B1 La2 70.2(3)
N2 B2 La2 131.2(4)
N2 B2 C42 123.3(6)
N2 B2 C43 125.1(6)
C42 B2 La2 68.1(3)
C43 B2 La2 68.7(3)
C43 B2 C42 111.7(5)
N3 B3 C76 123.2(5)
N3 B3 C77 124.9(5)
C76 B3 C77 111.8(5)
N4 B4 La4 131.3(4)
N4 B4 C100 123.8(5)
N4 B4 C101 124.1(5)
C100 B4 La4 69.5(3)
C100 B4 C101 112.1(5)
C101 B4 La4 68.2(3)
C1 Si1 C15 107.6(3)
C1 Si1 C16 116.4(2)
C14 Si1 C1 112.0(3)
C14 Si1 C15 105.1(3)
C14 Si1 C16 107.8(3)
C16 Si1 C15 107.3(3)
C25 Si2 C38 108.6(3)
C25 Si2 C39 111.5(3)
C25 Si2 C40 115.2(2)
C38 Si2 C39 106.2(3)
C40 Si2 C38 106.8(3)
C40 Si2 C39 108.1(3)
C59 Si3 C72 108.8(2)
C59 Si3 C74 114.8(2)
C73 Si3 C59 111.9(2)
C73 Si3 C72 105.3(3)
C73 Si3 C74 108.1(2)
C74 Si3 C72 107.5(3)
C83 Si4 C98 116.1(2)
C83 Si4 C107 112.0(3)
C83 Si4 C108 107.8(3)
C98 Si4 C108 107.4(3)
C107 Si4 C98 106.5(3)
C107 Si4 C108 106.6(3)
Si1 C1 La1 123.8(2)
C2 C1 La1 79.3(3)
C2 C1 Si1 122.4(4)
C13 C1 La1 76.3(3)
C13 C1 Si1 130.4(4)
C13 C1 C2 104.8(5)
C1 C2 La1 71.6(3)
C3 C2 La1 120.9(4)
C3 C2 C1 132.0(5)
C3 C2 C7 116.9(5)
C7 C2 La1 77.3(3)
C7 C2 C1 111.0(5)
C2 C3 H3 120.2
C4 C3 C2 119.6(6)
C4 C3 H3 120.2
C3 C4 H4 118.6
C3 C4 C5 122.7(6)
C5 C4 H4 118.6
C4 C5 H5 119.9
C4 C5 C6 120.2(6)
C6 C5 H5 119.9
C5 C6 H6 120.6
C5 C6 C7 118.8(6)
C7 C6 H6 120.6
C2 C7 La1 74.5(3)
C2 C7 C8 105.8(5)
C6 C7 La1 123.1(4)
C6 C7 C2 121.7(5)
C6 C7 C8 132.1(5)
C8 C7 La1 72.3(3)
C7 C8 La1 79.1(3)
C9 C8 La1 117.4(4)
C9 C8 C7 130.9(5)
C9 C8 C13 120.8(5)
C13 C8 La1 74.4(3)
C13 C8 C7 108.0(5)
C8 C9 H9 120.5
C10 C9 C8 119.0(6)
C10 C9 H9 120.5
C9 C10 H10 119.7
C9 C10 C11 120.7(6)
C11 C10 H10 119.7
C10 C11 H11 118.8
C12 C11 C10 122.3(6)
C12 C11 H11 118.8
C11 C12 H12 120.3
C11 C12 C13 119.4(6)
C13 C12 H12 120.3
C1 C13 La1 74.6(3)
C1 C13 C8 110.0(5)
C8 C13 La1 76.4(3)
C12 C13 La1 116.0(4)
C12 C13 C1 132.3(5)
C12 C13 C8 117.7(5)
Si1 C14 H14A 109.5
Si1 C14 H14B 109.5
Si1 C14 H14C 109.5
H14A C14 H14B 109.5
H14A C14 H14C 109.5
H14B C14 H14C 109.5
Si1 C15 H15A 109.5
Si1 C15 H15B 109.5
Si1 C15 H15C 109.5
H15A C15 H15B 109.5
H15A C15 H15C 109.5
H15B C15 H15C 109.5
Si1 C16 La2 128.2(2)
C17 C16 La2 74.8(3)
C17 C16 Si1 121.8(4)
C17 C16 C20 116.3(5)
C20 C16 La2 77.7(3)
C20 C16 Si1 120.5(4)
La2 C17 H17 118.4
C16 C17 La2 76.4(3)
C16 C17 H17 118.4
C18 C17 La2 77.3(3)
C18 C17 C16 123.2(5)
C18 C17 H17 118.4
La2 C18 H18 118.8
B1 C18 La2 84.8(3)
B1 C18 H18 118.8
C17 C18 La2 74.6(3)
C17 C18 B1 121.8(5)
C17 C18 H18 118.8
La2 C19 H19 116.5
B1 C19 La2 80.8(3)
B1 C19 H19 119.3
C20 C19 La2 73.9(3)
C20 C19 B1 121.5(5)
C20 C19 H19 119.3
La2 C20 H20 117.7
C16 C20 La2 73.8(3)
C16 C20 H20 117.7
C19 C20 La2 79.5(3)
C19 C20 C16 124.6(5)
C19 C20 H20 117.7
N1 C21 H21A 108.8
N1 C21 H21B 108.8
N1 C21 C22 113.9(5)
H21A C21 H21B 107.7
C22 C21 H21A 108.8
C22 C21 H21B 108.8
C21 C22 H22A 109.5
C21 C22 H22B 109.5
C21 C22 H22C 109.5
H22A C22 H22B 109.5
H22A C22 H22C 109.5
H22B C22 H22C 109.5
N1 C23 H23A 109.1
N1 C23 H23B 109.1
N1 C23 C24 112.7(5)
H23A C23 H23B 107.8
C24 C23 H23A 109.1
C24 C23 H23B 109.1
C23 C24 H24A 109.5
C23 C24 H24B 109.5
C23 C24 H24C 109.5
H24A C24 H24B 109.5
H24A C24 H24C 109.5
H24B C24 H24C 109.5
Si2 C25 La1 123.9(2)
C26 C25 La1 78.7(3)
C26 C25 Si2 125.6(4)
C26 C25 C37 103.2(5)
C37 C25 La1 75.3(3)
C37 C25 Si2 129.0(4)
C25 C26 La1 72.5(3)
C27 C26 La1 121.5(4)
C27 C26 C25 131.7(6)
C27 C26 C31 117.0(6)
C31 C26 La1 76.1(3)
C31 C26 C25 111.1(5)
C26 C27 H27 119.6
C28 C27 C26 120.7(7)
C28 C27 H27 119.6
C27 C28 H28 119.7
C27 C28 C29 120.6(7)
C29 C28 H28 119.7
C28 C29 H29 119.1
C30 C29 C28 121.9(6)
C30 C29 H29 119.1
C29 C30 H30 121.0
C29 C30 C31 117.9(6)
C31 C30 H30 121.0
C26 C31 La1 75.7(3)
C30 C31 La1 119.9(4)
C30 C31 C26 121.7(6)
C30 C31 C32 131.3(6)
C32 C31 La1 74.2(3)
C32 C31 C26 106.7(5)
C31 C32 La1 77.5(3)
C33 C32 La1 117.6(4)
C33 C32 C31 130.7(6)
C33 C32 C37 121.6(6)
C37 C32 La1 74.1(3)
C37 C32 C31 107.5(5)
C32 C33 H33 120.7
C34 C33 C32 118.6(6)
C34 C33 H33 120.7
C33 C34 H34 119.6
C35 C34 C33 120.9(6)
C35 C34 H34 119.6
C34 C35 H35 119.8
C36 C35 C34 120.5(7)
C36 C35 H35 119.8
C35 C36 H36 119.4
C35 C36 C37 121.3(6)
C37 C36 H36 119.4
C25 C37 La1 75.3(3)
C32 C37 La1 77.4(3)
C32 C37 C25 111.1(5)
C36 C37 La1 115.6(4)
C36 C37 C25 131.7(5)
C36 C37 C32 117.1(6)
Si2 C38 H38A 109.5
Si2 C38 H38B 109.5
Si2 C38 H38C 109.5
H38A C38 H38B 109.5
H38A C38 H38C 109.5
H38B C38 H38C 109.5
Si2 C39 H39A 109.5
Si2 C39 H39B 109.5
Si2 C39 H39C 109.5
H39A C39 H39B 109.5
H39A C39 H39C 109.5
H39B C39 H39C 109.5
Si2 C40 La2 125.2(2)
C41 C40 La2 75.9(3)
C41 C40 Si2 122.6(4)
C44 C40 La2 77.2(3)
C44 C40 Si2 120.0(4)
C44 C40 C41 116.5(5)
La2 C41 H41 118.1
C40 C41 La2 75.2(3)
C40 C41 H41 118.1
C42 C41 La2 79.6(3)
C42 C41 C40 123.9(5)
C42 C41 H41 118.1
La2 C42 H42 119.6
B2 C42 La2 82.7(3)
B2 C42 H42 119.6
C41 C42 La2 73.0(3)
C41 C42 B2 120.7(5)
C41 C42 H42 119.6
La2 C43 H43 114.7
B2 C43 La2 83.0(3)
B2 C43 H43 119.4
C44 C43 La2 73.3(3)
C44 C43 B2 121.3(5)
C44 C43 H43 119.4
La2 C44 H44 117.5
C40 C44 La2 74.8(3)
C40 C44 H44 117.5
C43 C44 La2 79.2(3)
C43 C44 C40 125.0(5)
C43 C44 H44 117.5
N2 C45 H45A 109.0
N2 C45 H45B 109.0
H45A C45 H45B 107.8
C46 C45 N2 113.1(10)
C46 C45 H45A 109.0
C46 C45 H45B 109.0
C45 C46 H46A 109.5
C45 C46 H46B 109.5
C45 C46 H46C 109.5
H46A C46 H46B 109.5
H46A C46 H46C 109.5
H46B C46 H46C 109.5
N2 C47 H47A 109.0
N2 C47 H47B 109.0
N2 C47 C48 112.8(6)
H47A C47 H47B 107.8
C48 C47 H47A 109.0
C48 C47 H47B 109.0
C47 C48 H48A 109.5
C47 C48 H48B 109.5
C47 C48 H48C 109.5
H48A C48 H48B 109.5
H48A C48 H48C 109.5
H48B C48 H48C 109.5
La1 C49 H49 83.2
La2 C49 La1 89.14(16)
La2 C49 H49 169.8
N5 C49 La1 156.4(4)
N5 C49 La2 67.3(3)
N5 C49 H49 120.2
C51 C50 N5 107.8(4)
C51 C50 C52 109.7(5)
C52 C50 N5 106.1(4)
C53 C50 N5 113.4(4)
C53 C50 C51 109.2(5)
C53 C50 C52 110.6(5)
C50 C51 H51A 109.5
C50 C51 H51B 109.5
C50 C51 H51C 109.5
H51A C51 H51B 109.5
H51A C51 H51C 109.5
H51B C51 H51C 109.5
C50 C52 H52A 109.5
C50 C52 H52B 109.5
C50 C52 H52C 109.5
H52A C52 H52B 109.5
H52A C52 H52C 109.5
H52B C52 H52C 109.5
C50 C53 H53A 109.5
C50 C53 H53B 109.5
C50 C53 H53C 109.5
H53A C53 H53B 109.5
H53A C53 H53C 109.5
H53B C53 H53C 109.5
La1 C54 La2 92.18(17)
La1 C54 H54 167.2
La2 C54 H54 75.8
N6 C54 La1 69.8(3)
N6 C54 La2 160.4(4)
N6 C54 H54 122.7
N6 C55 C56 109.1(5)
N6 C55 C58 107.4(5)
C56 C55 C58 109.1(5)
C57 C55 N6 110.0(5)
C57 C55 C56 110.1(5)
C57 C55 C58 111.0(5)
C55 C56 H56A 109.5
C55 C56 H56B 109.5
C55 C56 H56C 109.5
H56A C56 H56B 109.5
H56A C56 H56C 109.5
H56B C56 H56C 109.5
C55 C57 H57A 109.5
C55 C57 H57B 109.5
C55 C57 H57C 109.5
H57A C57 H57B 109.5
H57A C57 H57C 109.5
H57B C57 H57C 109.5
C55 C58 H58A 109.5
C55 C58 H58B 109.5
C55 C58 H58C 109.5
H58A C58 H58B 109.5
H58A C58 H58C 109.5
H58B C58 H58C 109.5
Si3 C59 La3 123.5(2)
C60 C59 La3 79.8(3)
C60 C59 Si3 128.1(4)
C71 C59 La3 76.1(3)
C71 C59 Si3 125.1(4)
C71 C59 C60 104.2(4)
C59 C60 La3 70.9(3)
C61 C60 La3 120.6(3)
C61 C60 C59 132.8(5)
C61 C60 C65 117.5(5)
C65 C60 La3 76.5(3)
C65 C60 C59 109.7(4)
C60 C61 H61 119.7
C62 C61 C60 120.6(5)
C62 C61 H61 119.7
C61 C62 H62 119.4
C61 C62 C63 121.2(5)
C63 C62 H62 119.4
C62 C63 H63 119.7
C64 C63 C62 120.6(5)
C64 C63 H63 119.7
C63 C64 H64 120.3
C63 C64 C65 119.4(5)
C65 C64 H64 120.3
C60 C65 La3 75.1(3)
C64 C65 La3 124.0(4)
C64 C65 C60 120.7(5)
C64 C65 C66 130.8(5)
C66 C65 La3 73.4(3)
C66 C65 C60 108.0(4)
C65 C66 La3 78.3(3)
C65 C66 C71 107.0(4)
C67 C66 La3 117.3(4)
C67 C66 C65 132.0(5)
C67 C66 C71 120.8(5)
C71 C66 La3 73.6(3)
C66 C67 H67 120.3
C68 C67 C66 119.4(5)
C68 C67 H67 120.3
C67 C68 H68 119.8
C67 C68 C69 120.5(5)
C69 C68 H68 119.8
C68 C69 H69 119.5
C70 C69 C68 120.9(5)
C70 C69 H69 119.5
C69 C70 H70 119.6
C69 C70 C71 120.8(5)
C71 C70 H70 119.6
C59 C71 La3 74.2(3)
C66 C71 La3 77.3(3)
C66 C71 C59 110.7(4)
C70 C71 La3 117.6(3)
C70 C71 C59 131.7(5)
C70 C71 C66 117.5(5)
Si3 C72 H72A 109.5
Si3 C72 H72B 109.5
Si3 C72 H72C 109.5
H72A C72 H72B 109.5
H72A C72 H72C 109.5
H72B C72 H72C 109.5
Si3 C73 H73A 109.5
Si3 C73 H73B 109.5
Si3 C73 H73C 109.5
H73A C73 H73B 109.5
H73A C73 H73C 109.5
H73B C73 H73C 109.5
Si3 C74 La4 126.0(2)
C75 C74 La4 78.0(3)
C75 C74 Si3 120.2(4)
C75 C74 C78 116.7(5)
C78 C74 La4 74.9(3)
C78 C74 Si3 122.1(4)
La4 C75 H75 117.8
C74 C75 La4 73.9(3)
C74 C75 H75 117.8
C74 C75 C76 124.4(5)
C76 C75 La4 81.0(3)
C76 C75 H75 117.8
La4 C76 H76 117.0
B3 C76 La4 82.1(3)
B3 C76 H76 119.8
C75 C76 La4 71.8(3)
C75 C76 B3 120.4(5)
C75 C76 H76 119.8
La4 C77 H77 119.0
B3 C77 La4 85.9(3)
B3 C77 H77 119.0
C78 C77 La4 73.6(3)
C78 C77 B3 121.4(5)
C78 C77 H77 119.0
La4 C78 H78 118.1
C74 C78 La4 76.1(3)
C74 C78 H78 118.1
C77 C78 La4 79.1(3)
C77 C78 C74 123.7(5)
C77 C78 H78 118.1
N3 C79 H79A 108.2
N3 C79 H79B 108.2
N3 C79 C80 116.4(5)
H79A C79 H79B 107.3
C80 C79 H79A 108.2
C80 C79 H79B 108.2
C79 C80 H80A 109.5
C79 C80 H80B 109.5
C79 C80 H80C 109.5
H80A C80 H80B 109.5
H80A C80 H80C 109.5
H80B C80 H80C 109.5
N3 C81 H81A 109.2
N3 C81 H81B 109.2
N3 C81 C82 111.9(5)
H81A C81 H81B 107.9
C82 C81 H81A 109.2
C82 C81 H81B 109.2
C81 C82 H82A 109.5
C81 C82 H82B 109.5
C81 C82 H82C 109.5
H82A C82 H82B 109.5
H82A C82 H82C 109.5
H82B C82 H82C 109.5
Si4 C83 La3 125.1(2)
C84 C83 La3 75.0(3)
C84 C83 Si4 129.0(4)
C95 C83 La3 78.1(3)
C95 C83 Si4 123.4(4)
C95 C83 C84 105.5(5)
C83 C84 La3 75.6(3)
C83 C84 C89 109.8(5)
C85 C84 La3 116.9(4)
C85 C84 C83 133.3(5)
C85 C84 C89 116.9(5)
C89 C84 La3 73.7(3)
C84 C85 H85 120.0
C86 C85 C84 120.0(6)
C86 C85 H85 120.0
C85 C86 H86 118.7
C85 C86 C87 122.6(6)
C87 C86 H86 118.7
C86 C87 H87 120.4
C88 C87 C86 119.3(6)
C88 C87 H87 120.4
C87 C88 H88 119.9
C87 C88 C89 120.2(6)
C89 C88 H88 119.9
C84 C89 La3 76.6(3)
C84 C89 C90 107.0(5)
C88 C89 La3 113.0(4)
C88 C89 C84 120.9(5)
C88 C89 C90 132.0(5)
C90 C89 La3 78.8(3)
C89 C90 La3 71.8(3)
C91 C90 La3 120.5(4)
C91 C90 C89 131.4(5)
C91 C90 C95 121.7(5)
C95 C90 La3 76.3(3)
C95 C90 C89 106.8(5)
C90 C91 H91 120.2
C90 C91 C92 119.5(6)
C92 C91 H91 120.2
C91 C92 H92 120.2
C91 C92 C93 119.7(6)
C93 C92 H92 120.2
C92 C93 H93 119.5
C94 C93 C92 120.9(5)
C94 C93 H93 119.5
C93 C94 H94 119.1
C93 C94 C95 121.8(5)
C95 C94 H94 119.1
C83 C95 La3 73.1(3)
C83 C95 C90 110.4(5)
C90 C95 La3 74.8(3)
C94 C95 La3 119.6(3)
C94 C95 C83 133.3(5)
C94 C95 C90 116.2(5)
Si4 C98 La4 127.5(2)
C99 C98 La4 77.2(3)
C99 C98 Si4 121.2(4)
C99 C98 C102 115.8(5)
C102 C98 La4 75.9(3)
C102 C98 Si4 121.5(4)
La4 C99 H99 118.0
C98 C99 La4 74.5(3)
C98 C99 H99 118.0
C100 C99 La4 78.4(3)
C100 C99 C98 123.9(5)
C100 C99 H99 118.0
La4 C100 H100 115.0
B4 C100 La4 81.9(3)
B4 C100 H100 119.3
C99 C100 La4 74.1(3)
C99 C100 B4 121.3(5)
C99 C100 H100 119.3
La4 C101 H101 113.4
B4 C101 La4 83.0(3)
B4 C101 H101 119.6
C102 C101 La4 74.3(3)
C102 C101 B4 120.8(5)
C102 C101 H101 119.6
La4 C102 H102 117.5
C98 C102 La4 75.5(3)
C98 C102 H102 117.5
C101 C102 La4 78.3(3)
C101 C102 C98 124.9(5)
C101 C102 H102 117.5
N4 C103 H10A 109.0
N4 C103 H10B 109.0
N4 C103 C104 113.0(5)
H10A C103 H10B 107.8
C104 C103 H10A 109.0
C104 C103 H10B 109.0
C103 C104 H10C 109.5
C103 C104 H10D 109.5
C103 C104 H10E 109.5
H10C C104 H10D 109.5
H10C C104 H10E 109.5
H10D C104 H10E 109.5
N4 C105 H10F 108.9
N4 C105 H10G 108.9
N4 C105 C106 113.4(5)
H10F C105 H10G 107.7
C106 C105 H10F 108.9
C106 C105 H10G 108.9
C105 C106 H10H 109.5
C105 C106 H10I 109.5
C105 C106 H10J 109.5
H10H C106 H10I 109.5
H10H C106 H10J 109.5
H10I C106 H10J 109.5
Si4 C107 H10K 109.5
Si4 C107 H10L 109.5
Si4 C107 H10M 109.5
H10K C107 H10L 109.5
H10K C107 H10M 109.5
H10L C107 H10M 109.5
Si4 C108 H10N 109.5
Si4 C108 H10O 109.5
Si4 C108 H10P 109.5
H10N C108 H10O 109.5
H10N C108 H10P 109.5
H10O C108 H10P 109.5
La3 C109 H109 92(5)
La4 C109 La3 88.86(15)
La4 C109 H109 167(5)
N7 C109 La3 155.9(4)
N7 C109 La4 67.0(3)
N7 C109 H109 111(5)
N7 C110 C111 113.5(4)
N7 C110 C112 105.4(4)
N7 C110 C113 108.2(4)
C111 C110 C112 110.5(5)
C111 C110 C113 109.5(5)
C112 C110 C113 109.7(5)
C110 C111 H11A 109.5
C110 C111 H11B 109.5
C110 C111 H11C 109.5
H11A C111 H11B 109.5
H11A C111 H11C 109.5
H11B C111 H11C 109.5
C110 C112 H11D 109.5
C110 C112 H11E 109.5
C110 C112 H11F 109.5
H11D C112 H11E 109.5
H11D C112 H11F 109.5
H11E C112 H11F 109.5
C110 C113 H11G 109.5
C110 C113 H11H 109.5
C110 C113 H11I 109.5
H11G C113 H11H 109.5
H11G C113 H11I 109.5
H11H C113 H11I 109.5
La3 C114 La4 91.40(16)
La3 C114 H114 172(4)
La4 C114 H114 81(4)
N8 C114 La3 71.9(3)
N8 C114 La4 161.9(4)
N8 C114 H114 116(4)
N8 C115 C116 107.8(4)
N8 C115 C118 108.1(4)
C116 C115 C118 109.6(5)
C117 C115 N8 110.1(4)
C117 C115 C116 111.1(5)
C117 C115 C118 110.2(5)
C115 C116 H11J 109.5
C115 C116 H11K 109.5
C115 C116 H11L 109.5
H11J C116 H11K 109.5
H11J C116 H11L 109.5
H11K C116 H11L 109.5
C115 C117 H11M 109.5
C115 C117 H11N 109.5
C115 C117 H11O 109.5
H11M C117 H11N 109.5
H11M C117 H11O 109.5
H11N C117 H11O 109.5
C115 C118 H11P 109.5
C115 C118 H11Q 109.5
C115 C118 H11R 109.5
H11P C118 H11Q 109.5
H11P C118 H11R 109.5
H11Q C118 H11R 109.5
C2S C1S H1S 118.8
C6S C1S H1S 118.8
C6S C1S C2S 122.4(8)
C1S C2S H2S 120.1
C3S C2S C1S 119.7(8)
C3S C2S H2S 120.1
C2S C3S H3S 120.5
C2S C3S C4S 119.0(7)
C4S C3S H3S 120.5
C3S C4S H4S 120.7
C5S C4S C3S 118.7(8)
C5S C4S H4S 120.7
C4S C5S H5S 118.6
C4S C5S C6S 122.7(7)
C6S C5S H5S 118.6
C1S C6S C5S 117.3(7)
C1S C6S C7S 124.0(8)
C5S C6S C7S 118.7(7)
C6S C7S H7SA 109.5
C6S C7S H7SB 109.5
C6S C7S H7SC 109.5
H7SA C7S H7SB 109.5
H7SA C7S H7SC 109.5
H7SB C7S H7SC 109.5
H8SA C8S H8SB 109.5
H8SA C8S H8SC 109.5
H8SB C8S H8SC 109.5
C9S C8S H8SA 109.5
C9S C8S H8SB 109.5
C9S C8S H8SC 109.5
C10S C9S C8S 120.8(5)
C10S C9S C14S 120.0
C14S C9S C8S 119.2(5)
C9S C10S H10S 120.0
C9S C10S C11S 120.0
C11S C10S H10S 120.0
C10S C11S H11S 120.0
C12S C11S C10S 120.0
C12S C11S H11S 120.0
C11S C12S H12S 120.0
C13S C12S C11S 120.0
C13S C12S H12S 120.0
C12S C13S H13S 120.0
C14S C13S C12S 120.0
C14S C13S H13S 120.0
C9S C14S H14S 120.0
C13S C14S C9S 120.0
C13S C14S H14S 120.0

loop_
_geom_bond_atom_site_label_1
_geom_bond_atom_site_label_2
_geom_bond_distance
La1 N6 2.466(5)
La1 C1 2.819(5)
La1 C2 2.919(5)
La1 C8 2.866(5)
La1 C13 2.841(5)
La1 C25 2.860(5)
La1 C26 2.939(6)
La1 C31 2.944(6)
La1 C32 2.903(6)
La1 C37 2.860(5)
La1 C49 2.765(5)
La1 C54 2.598(6)
La2 N5 2.455(4)
La2 C16 2.874(5)
La2 C17 2.854(5)
La2 C18 2.888(5)
La2 C20 2.924(5)
La2 C40 2.875(5)
La2 C41 2.884(5)
La2 C42 2.967(5)
La2 C43 2.979(5)
La2 C44 2.904(5)
La2 C49 2.647(6)
La2 C54 2.676(5)
La2 H54 2.6109
La3 N8 2.513(4)
La3 C59 2.814(5)
La3 C60 2.931(5)
La3 C66 2.887(5)
La3 C71 2.840(5)
La3 C83 2.854(5)
La3 C84 2.847(5)
La3 C89 2.808(5)
La3 C90 2.899(5)
La3 C95 2.919(5)
La3 C109 2.757(5)
La3 C114 2.596(5)
La4 N7 2.449(4)
La4 C74 2.868(5)
La4 C75 2.920(5)
La4 C77 2.919(5)
La4 C78 2.851(5)
La4 C98 2.883(5)
La4 C99 2.918(5)
La4 C100 2.972(5)
La4 C101 2.937(5)
La4 C102 2.888(5)
La4 C109 2.646(5)
La4 C114 2.689(5)
N1 B1 1.433(8)
N1 C21 1.448(8)
N1 C23 1.461(7)
N2 B2 1.401(9)
N2 C45 1.501(12)
N2 C47 1.440(8)
N3 B3 1.421(8)
N3 C79 1.450(7)
N3 C81 1.467(7)
N4 B4 1.434(7)
N4 C103 1.455(7)
N4 C105 1.439(7)
N5 C49 1.277(7)
N5 C50 1.511(6)
N6 C54 1.271(7)
N6 C55 1.517(7)
N7 C109 1.285(7)
N7 C110 1.506(6)
N8 C114 1.276(6)
N8 C115 1.519(7)
B1 C18 1.518(8)
B1 C19 1.537(8)
B2 C42 1.560(9)
B2 C43 1.512(9)
B3 C76 1.515(8)
B3 C77 1.540(8)
B4 C100 1.515(8)
B4 C101 1.529(8)
Si1 C1 1.870(6)
Si1 C14 1.861(6)
Si1 C15 1.897(6)
Si1 C16 1.881(6)
Si2 C25 1.862(6)
Si2 C38 1.874(6)
Si2 C39 1.884(6)
Si2 C40 1.863(6)
Si3 C59 1.863(5)
Si3 C72 1.881(5)
Si3 C73 1.854(5)
Si3 C74 1.880(5)
Si4 C83 1.864(5)
Si4 C98 1.874(5)
Si4 C107 1.871(6)
Si4 C108 1.876(6)
C1 C2 1.446(8)
C1 C13 1.425(7)
C2 C3 1.424(8)
C2 C7 1.432(8)
C3 H3 0.9500
C3 C4 1.352(8)
C4 H4 0.9500
C4 C5 1.378(9)
C5 H5 0.9500
C5 C6 1.381(9)
C6 H6 0.9500
C6 C7 1.383(8)
C7 C8 1.440(8)
C8 C9 1.434(8)
C8 C13 1.438(8)
C9 H9 0.9500
C9 C10 1.360(9)
C10 H10 0.9500
C10 C11 1.399(9)
C11 H11 0.9500
C11 C12 1.383(8)
C12 H12 0.9500
C12 C13 1.423(8)
C14 H14A 0.9800
C14 H14B 0.9800
C14 H14C 0.9800
C15 H15A 0.9800
C15 H15B 0.9800
C15 H15C 0.9800
C16 C17 1.428(8)
C16 C20 1.428(8)
C17 H17 1.0000
C17 C18 1.393(7)
C18 H18 1.0000
C19 H19 0.9500
C19 C20 1.364(8)
C20 H20 1.0000
C21 H21A 0.9900
C21 H21B 0.9900
C21 C22 1.495(9)
C22 H22A 0.9800
C22 H22B 0.9800
C22 H22C 0.9800
C23 H23A 0.9900
C23 H23B 0.9900
C23 C24 1.499(10)
C24 H24A 0.9800
C24 H24B 0.9800
C24 H24C 0.9800
C25 C26 1.444(8)
C25 C37 1.451(8)
C26 C27 1.422(8)
C26 C31 1.433(8)
C27 H27 0.9500
C27 C28 1.358(9)
C28 H28 0.9500
C28 C29 1.411(11)
C29 H29 0.9500
C29 C30 1.365(10)
C30 H30 0.9500
C30 C31 1.411(8)
C31 C32 1.429(9)
C32 C33 1.410(9)
C32 C37 1.418(8)
C33 H33 0.9500
C33 C34 1.396(10)
C34 H34 0.9500
C34 C35 1.388(10)
C35 H35 0.9500
C35 C36 1.381(9)
C36 H36 0.9500
C36 C37 1.418(8)
C38 H38A 0.9800
C38 H38B 0.9800
C38 H38C 0.9800
C39 H39A 0.9800
C39 H39B 0.9800
C39 H39C 0.9800
C40 C41 1.439(8)
C40 C44 1.399(8)
C41 H41 1.0000
C41 C42 1.389(8)
C42 H42 1.0000
C43 H43 0.9500
C43 C44 1.398(8)
C44 H44 1.0000
C45 H45A 0.9900
C45 H45B 0.9900
C45 C46 1.460(8)
C46 H46A 0.9800
C46 H46B 0.9800
C46 H46C 0.9800
C47 H47A 0.9900
C47 H47B 0.9900
C47 C48 1.517(9)
C48 H48A 0.9800
C48 H48B 0.9800
C48 H48C 0.9800
C49 H49 0.9346
C50 C51 1.510(7)
C50 C52 1.511(8)
C50 C53 1.507(8)
C51 H51A 0.9800
C51 H51B 0.9800
C51 H51C 0.9800
C52 H52A 0.9800
C52 H52B 0.9800
C52 H52C 0.9800
C53 H53A 0.9800
C53 H53B 0.9800
C53 H53C 0.9800
C54 H54 0.9494
C55 C56 1.531(8)
C55 C57 1.517(8)
C55 C58 1.531(8)
C56 H56A 0.9800
C56 H56B 0.9800
C56 H56C 0.9800
C57 H57A 0.9800
C57 H57B 0.9800
C57 H57C 0.9800
C58 H58A 0.9800
C58 H58B 0.9800
C58 H58C 0.9800
C59 C60 1.457(7)
C59 C71 1.451(7)
C60 C61 1.416(7)
C60 C65 1.444(7)
C61 H61 0.9500
C61 C62 1.361(8)
C62 H62 0.9500
C62 C63 1.420(8)
C63 H63 0.9500
C63 C64 1.365(8)
C64 H64 0.9500
C64 C65 1.411(7)
C65 C66 1.429(7)
C66 C67 1.393(7)
C66 C71 1.437(7)
C67 H67 0.9500
C67 C68 1.368(8)
C68 H68 0.9500
C68 C69 1.409(8)
C69 H69 0.9500
C69 C70 1.356(7)
C70 H70 0.9500
C70 C71 1.406(7)
C72 H72A 0.9800
C72 H72B 0.9800
C72 H72C 0.9800
C73 H73A 0.9800
C73 H73B 0.9800
C73 H73C 0.9800
C74 C75 1.403(7)
C74 C78 1.432(7)
C75 H75 1.0000
C75 C76 1.407(7)
C76 H76 0.9500
C77 H77 1.0000
C77 C78 1.364(7)
C78 H78 1.0000
C79 H79A 0.9900
C79 H79B 0.9900
C79 C80 1.485(9)
C80 H80A 0.9800
C80 H80B 0.9800
C80 H80C 0.9800
C81 H81A 0.9900
C81 H81B 0.9900
C81 C82 1.530(8)
C82 H82A 0.9800
C82 H82B 0.9800
C82 H82C 0.9800
C83 C84 1.448(7)
C83 C95 1.435(8)
C84 C85 1.411(8)
C84 C89 1.450(8)
C85 H85 0.9500
C85 C86 1.359(8)
C86 H86 0.9500
C86 C87 1.421(9)
C87 H87 0.9500
C87 C88 1.348(9)
C88 H88 0.9500
C88 C89 1.404(8)
C89 C90 1.451(8)
C90 C91 1.382(8)
C90 C95 1.450(7)
C91 H91 0.9500
C91 C92 1.388(8)
C92 H92 0.9500
C92 C93 1.404(8)
C93 H93 0.9500
C93 C94 1.370(8)
C94 H94 0.9500
C94 C95 1.398(8)
C98 C99 1.418(7)
C98 C102 1.425(8)
C99 H99 1.0000
C99 C100 1.402(7)
C100 H100 0.9500
C101 H101 0.9500
C101 C102 1.381(7)
C102 H102 1.0000
C103 H10A 0.9900
C103 H10B 0.9900
C103 C104 1.515(8)
C104 H10C 0.9800
C104 H10D 0.9800
C104 H10E 0.9800
C105 H10F 0.9900
C105 H10G 0.9900
C105 C106 1.531(9)
C106 H10H 0.9800
C106 H10I 0.9800
C106 H10J 0.9800
C107 H10K 0.9800
C107 H10L 0.9800
C107 H10M 0.9800
C108 H10N 0.9800
C108 H10O 0.9800
C108 H10P 0.9800
C109 H109 0.90(2)
C110 C111 1.516(8)
C110 C112 1.536(7)
C110 C113 1.540(7)
C111 H11A 0.9800
C111 H11B 0.9800
C111 H11C 0.9800
C112 H11D 0.9800
C112 H11E 0.9800
C112 H11F 0.9800
C113 H11G 0.9800
C113 H11H 0.9800
C113 H11I 0.9800
C114 H114 0.91(2)
C115 C116 1.520(8)
C115 C117 1.513(8)
C115 C118 1.537(7)
C116 H11J 0.9800
C116 H11K 0.9800
C116 H11L 0.9800
C117 H11M 0.9800
C117 H11N 0.9800
C117 H11O 0.9800
C118 H11P 0.9800
C118 H11Q 0.9800
C118 H11R 0.9800
C1S H1S 0.9500
C1S C2S 1.376(11)
C1S C6S 1.346(10)
C2S H2S 0.9500
C2S C3S 1.372(12)
C3S H3S 0.9500
C3S C4S 1.390(11)
C4S H4S 0.9500
C4S C5S 1.369(11)
C5S H5S 0.9500
C5S C6S 1.371(10)
C6S C7S 1.515(9)
C7S H7SA 0.9800
C7S H7SB 0.9800
C7S H7SC 0.9800
C8S H8SA 0.9800
C8S H8SB 0.9800
C8S H8SC 0.9800
C8S C9S 1.427(6)
C9S C10S 1.3900
C9S C14S 1.3900
C10S H10S 0.9500
C10S C11S 1.3900
C11S H11S 0.9500
C11S C12S 1.3900
C12S H12S 0.9500
C12S C13S 1.3900
C13S H13S 0.9500
C13S C14S 1.3900
C14S H14S 0.9500

loop_
_geom_torsion_atom_site_label_1
_geom_torsion_atom_site_label_2
_geom_torsion_atom_site_label_3
_geom_torsion_atom_site_label_4
_geom_torsion
La1 N6 C54 La2 -23.8(12)
La1 N6 C55 C56 -125.0(9)
La1 N6 C55 C57 114.1(9)
La1 N6 C55 C58 -6.8(12)
La1 C1 C2 C3 -115.4(6)
La1 C1 C2 C7 67.9(4)
La1 C1 C13 C8 -68.9(4)
La1 C1 C13 C12 111.3(6)
La1 C2 C3 C4 92.5(6)
La1 C2 C7 C6 -119.7(5)
La1 C2 C7 C8 66.0(4)
La1 C7 C8 C9 -116.9(6)
La1 C7 C8 C13 69.5(4)
La1 C8 C9 C10 86.6(6)
La1 C8 C13 C1 67.7(4)
La1 C8 C13 C12 -112.5(5)
La1 C25 C26 C27 -116.9(7)
La1 C25 C26 C31 66.9(4)
La1 C25 C37 C32 -70.0(4)
La1 C25 C37 C36 111.4(6)
La1 C26 C27 C28 90.3(6)
La1 C26 C31 C30 -116.6(6)
La1 C26 C31 C32 68.3(4)
La1 C31 C32 C33 -115.7(7)
La1 C31 C32 C37 68.6(4)
La1 C32 C33 C34 88.2(6)
La1 C32 C37 C25 68.6(4)
La1 C32 C37 C36 -112.5(5)
La2 N5 C49 La1 -0.8(9)
La2 N5 C50 C51 -82.1(7)
La2 N5 C50 C52 35.4(8)
La2 N5 C50 C53 156.9(5)
La2 B1 C18 C17 68.3(4)
La2 B1 C19 C20 -64.6(5)
La2 B2 C42 C41 -65.2(5)
La2 B2 C43 C44 65.6(5)
La2 C16 C17 C18 -64.6(5)
La2 C16 C20 C19 64.5(5)
La2 C17 C18 B1 -73.7(5)
La2 C19 C20 C16 -61.8(5)
La2 C40 C41 C42 66.3(5)
La2 C40 C44 C43 -64.8(5)
La2 C41 C42 B2 70.4(5)
La2 C43 C44 C40 62.7(5)
La3 N8 C114 La4 23.8(12)
La3 N8 C115 C116 -115.5(9)
La3 N8 C115 C117 123.2(9)
La3 N8 C115 C118 2.8(12)
La3 C59 C60 C61 -114.4(6)
La3 C59 C60 C65 67.3(4)
La3 C59 C71 C66 -69.4(4)
La3 C59 C71 C70 113.1(6)
La3 C60 C61 C62 93.5(6)
La3 C60 C65 C64 -121.0(5)
La3 C60 C65 C66 66.6(4)
La3 C65 C66 C67 -116.3(6)
La3 C65 C66 C71 68.6(3)
La3 C66 C67 C68 89.9(5)
La3 C66 C71 C59 67.4(4)
La3 C66 C71 C70 -114.7(4)
La3 C83 C84 C85 -113.6(6)
La3 C83 C84 C89 66.3(4)
La3 C83 C95 C90 -66.1(4)
La3 C83 C95 C94 115.1(6)
La3 C84 C85 C86 84.5(6)
La3 C84 C89 C88 -109.0(5)
La3 C84 C89 C90 73.6(4)
La3 C89 C90 C91 -115.0(6)
La3 C89 C90 C95 69.0(3)
La3 C90 C91 C92 92.5(6)
La3 C90 C95 C83 65.0(4)
La3 C90 C95 C94 -115.9(4)
La4 N7 C109 La3 -2.2(9)
La4 N7 C110 C111 -157.6(5)
La4 N7 C110 C112 -36.5(8)
La4 N7 C110 C113 80.8(7)
La4 B4 C100 C99 -65.8(4)
La4 B4 C101 C102 67.0(5)
La4 C74 C75 C76 66.8(5)
La4 C74 C78 C77 -66.5(5)
La4 C75 C76 B3 68.8(5)
La4 C77 C78 C74 65.0(4)
La4 C98 C99 C100 64.0(5)
La4 C98 C102 C101 -64.1(5)
La4 C99 C100 B4 69.9(5)
La4 C101 C102 C98 62.8(5)
N1 B1 C18 La2 127.3(5)
N1 B1 C18 C17 -164.4(5)
N1 B1 C19 La2 -129.5(5)
N1 B1 C19 C20 165.9(5)
N2 B2 C42 La2 -125.8(6)
N2 B2 C42 C41 168.9(6)
N2 B2 C43 La2 126.2(6)
N2 B2 C43 C44 -168.2(6)
N3 B3 C76 La4 -130.3(5)
N3 B3 C76 C75 166.3(5)
N3 B3 C77 La4 127.9(5)
N3 B3 C77 C78 -164.2(5)
N4 B4 C100 La4 -126.7(5)
N4 B4 C100 C99 167.5(5)
N4 B4 C101 La4 125.9(5)
N4 B4 C101 C102 -167.0(5)
B1 N1 C21 C22 -85.7(7)
B1 N1 C23 C24 -96.8(7)
B1 C19 C20 La2 68.2(5)
B1 C19 C20 C16 6.4(8)
B2 N2 C45 C46 110.2(10)
B2 N2 C47 C48 -77.1(9)
B2 C43 C44 La2 -70.7(5)
B2 C43 C44 C40 -7.9(8)
B3 N3 C79 C80 109.8(7)
B3 N3 C81 C82 82.5(7)
B3 C77 C78 La4 -74.5(4)
B3 C77 C78 C74 -9.5(8)
B4 N4 C103 C104 96.9(7)
B4 N4 C105 C106 80.9(7)
B4 C101 C102 La4 -71.6(5)
B4 C101 C102 C98 -8.8(8)
Si1 C1 C2 La1 123.4(4)
Si1 C1 C2 C3 8.0(9)
Si1 C1 C2 C7 -168.7(4)
Si1 C1 C13 La1 -123.0(5)
Si1 C1 C13 C8 168.2(4)
Si1 C1 C13 C12 -11.6(9)
Si1 C16 C17 La2 -125.9(4)
Si1 C16 C17 C18 169.5(4)
Si1 C16 C20 La2 127.3(4)
Si1 C16 C20 C19 -168.2(4)
Si2 C25 C26 La1 123.7(4)
Si2 C25 C26 C27 6.8(10)
Si2 C25 C26 C31 -169.3(4)
Si2 C25 C37 La1 -121.9(4)
Si2 C25 C37 C32 168.1(4)
Si2 C25 C37 C36 -10.5(9)
Si2 C40 C41 La2 123.0(4)
Si2 C40 C41 C42 -170.7(4)
Si2 C40 C44 La2 -123.4(4)
Si2 C40 C44 C43 171.8(4)
Si3 C59 C60 La3 124.8(4)
Si3 C59 C60 C61 10.4(9)
Si3 C59 C60 C65 -167.9(4)
Si3 C59 C71 La3 -121.3(4)
Si3 C59 C71 C66 169.2(4)
Si3 C59 C71 C70 -8.3(8)
Si3 C74 C75 La4 124.9(3)
Si3 C74 C75 C76 -168.3(4)
Si3 C74 C78 La4 -123.3(4)
Si3 C74 C78 C77 170.2(4)
Si4 C83 C84 La3 123.3(4)
Si4 C83 C84 C85 9.7(9)
Si4 C83 C84 C89 -170.4(4)
Si4 C83 C95 La3 -124.4(4)
Si4 C83 C95 C90 169.6(4)
Si4 C83 C95 C94 -9.3(8)
Si4 C98 C99 La4 126.3(4)
Si4 C98 C99 C100 -169.7(4)
Si4 C98 C102 La4 -125.6(4)
Si4 C98 C102 C101 170.3(4)
C1 Si1 C16 La2 -14.5(4)
C1 Si1 C16 C17 80.9(5)
C1 Si1 C16 C20 -113.1(4)
C1 C2 C3 C4 -175.0(6)
C1 C2 C7 La1 -64.3(4)
C1 C2 C7 C6 176.0(5)
C1 C2 C7 C8 1.7(6)
C2 C1 C13 La1 74.8(4)
C2 C1 C13 C8 5.9(6)
C2 C1 C13 C12 -173.9(6)
C2 C3 C4 C5 -2.6(10)
C2 C7 C8 La1 -67.6(4)
C2 C7 C8 C9 175.5(6)
C2 C7 C8 C13 2.0(6)
C3 C2 C7 La1 118.4(5)
C3 C2 C7 C6 -1.3(8)
C3 C2 C7 C8 -175.5(5)
C3 C4 C5 C6 3.1(10)
C4 C5 C6 C7 -2.6(9)
C5 C6 C7 La1 -89.9(6)
C5 C6 C7 C2 1.7(9)
C5 C6 C7 C8 174.3(6)
C6 C7 C8 La1 119.0(6)
C6 C7 C8 C9 2.1(11)
C6 C7 C8 C13 -171.5(6)
C7 C2 C3 C4 1.6(8)
C7 C8 C9 C10 -173.8(6)
C7 C8 C13 La1 -72.8(4)
C7 C8 C13 C1 -5.1(6)
C7 C8 C13 C12 174.8(5)
C8 C9 C10 C11 2.6(10)
C9 C8 C13 La1 112.9(5)
C9 C8 C13 C1 -179.4(5)
C9 C8 C13 C12 0.4(8)
C9 C10 C11 C12 -3.8(11)
C10 C11 C12 C13 3.2(10)
C11 C12 C13 La1 -89.2(6)
C11 C12 C13 C1 178.3(6)
C11 C12 C13 C8 -1.5(8)
C13 C1 C2 La1 -72.6(4)
C13 C1 C2 C3 172.0(6)
C13 C1 C2 C7 -4.7(6)
C13 C8 C9 C10 -1.0(9)
C14 Si1 C1 La1 -98.8(3)
C14 Si1 C1 C2 162.0(4)
C14 Si1 C1 C13 2.5(6)
C14 Si1 C16 La2 112.2(3)
C14 Si1 C16 C17 -152.3(4)
C14 Si1 C16 C20 13.7(5)
C15 Si1 C1 La1 146.3(3)
C15 Si1 C1 C2 47.1(5)
C15 Si1 C1 C13 -112.5(5)
C15 Si1 C16 La2 -135.0(3)
C15 Si1 C16 C17 -39.6(5)
C15 Si1 C16 C20 126.4(4)
C16 Si1 C1 La1 25.9(4)
C16 Si1 C1 C2 -73.3(5)
C16 Si1 C1 C13 127.1(5)
C16 C17 C18 La2 64.2(5)
C16 C17 C18 B1 -9.5(8)
C17 C16 C20 La2 -65.9(4)
C17 C16 C20 C19 -1.4(8)
C18 B1 C19 La2 53.3(4)
C18 B1 C19 C20 -11.4(7)
C19 B1 C18 La2 -55.4(4)
C19 B1 C18 C17 12.9(7)
C20 C16 C17 La2 67.6(4)
C20 C16 C17 C18 3.0(8)
C21 N1 B1 La2 -96.6(7)
C21 N1 B1 C18 174.7(5)
C21 N1 B1 C19 -2.2(8)
C21 N1 C23 C24 88.4(7)
C23 N1 B1 La2 89.0(7)
C23 N1 B1 C18 0.2(9)
C23 N1 B1 C19 -176.7(5)
C23 N1 C21 C22 89.2(7)
C25 Si2 C40 La2 -39.6(4)
C25 Si2 C40 C41 -135.2(4)
C25 Si2 C40 C44 55.7(5)
C25 C26 C27 C28 -175.4(6)
C25 C26 C31 La1 -64.7(4)
C25 C26 C31 C30 178.7(5)
C25 C26 C31 C32 3.6(7)
C26 C25 C37 La1 74.3(4)
C26 C25 C37 C32 4.3(6)
C26 C25 C37 C36 -174.3(6)
C26 C27 C28 C29 -2.0(10)
C26 C31 C32 La1 -69.4(4)
C26 C31 C32 C33 174.9(6)
C26 C31 C32 C37 -0.8(6)
C27 C26 C31 La1 118.5(5)
C27 C26 C31 C30 1.9(9)
C27 C26 C31 C32 -173.2(5)
C27 C28 C29 C30 1.1(10)
C28 C29 C30 C31 1.3(10)
C29 C30 C31 La1 -94.0(6)
C29 C30 C31 C26 -2.8(9)
C29 C30 C31 C32 170.9(6)
C30 C31 C32 La1 116.2(7)
C30 C31 C32 C33 0.5(11)
C30 C31 C32 C37 -175.1(6)
C31 C26 C27 C28 0.6(9)
C31 C32 C33 C34 -174.6(6)
C31 C32 C37 La1 -70.9(4)
C31 C32 C37 C25 -2.3(6)
C31 C32 C37 C36 176.5(5)
C32 C33 C34 C35 -1.3(10)
C33 C32 C37 La1 112.9(5)
C33 C32 C37 C25 -178.5(5)
C33 C32 C37 C36 0.4(8)
C33 C34 C35 C36 1.1(10)
C34 C35 C36 C37 -0.1(9)
C35 C36 C37 La1 -89.2(6)
C35 C36 C37 C25 178.0(6)
C35 C36 C37 C32 -0.6(8)
C37 C25 C26 La1 -71.8(3)
C37 C25 C26 C27 171.3(6)
C37 C25 C26 C31 -4.8(6)
C37 C32 C33 C34 0.5(9)
C38 Si2 C25 La1 139.0(3)
C38 Si2 C25 C26 38.1(6)
C38 Si2 C25 C37 -122.3(5)
C38 Si2 C40 La2 -160.3(3)
C38 Si2 C40 C41 104.1(5)
C38 Si2 C40 C44 -64.9(5)
C39 Si2 C25 La1 -104.3(3)
C39 Si2 C25 C26 154.8(5)
C39 Si2 C25 C37 -5.7(6)
C39 Si2 C40 La2 85.8(4)
C39 Si2 C40 C41 -9.8(5)
C39 Si2 C40 C44 -178.8(4)
C40 Si2 C25 La1 19.3(4)
C40 Si2 C25 C26 -81.5(5)
C40 Si2 C25 C37 118.0(5)
C40 C41 C42 La2 -64.1(5)
C40 C41 C42 B2 6.3(8)
C41 C40 C44 La2 66.9(4)
C41 C40 C44 C43 2.1(8)
C42 B2 C43 La2 -54.1(4)
C42 B2 C43 C44 11.4(8)
C43 B2 C42 La2 54.5(4)
C43 B2 C42 C41 -10.7(8)
C44 C40 C41 La2 -67.6(4)
C44 C40 C41 C42 -1.3(8)
C45 N2 B2 La2 84.1(9)
C45 N2 B2 C42 173.0(7)
C45 N2 B2 C43 -7.4(11)
C45 N2 C47 C48 102.1(8)
C47 N2 B2 La2 -96.8(7)
C47 N2 B2 C42 -7.9(10)
C47 N2 B2 C43 171.7(6)
C47 N2 C45 C46 -69.0(11)
C49 N5 C50 C51 94.6(6)
C49 N5 C50 C52 -147.9(5)
C49 N5 C50 C53 -26.4(7)
C50 N5 C49 La1 -179.1(7)
C50 N5 C49 La2 -178.4(5)
C54 N6 C55 C56 56.2(7)
C54 N6 C55 C57 -64.8(7)
C54 N6 C55 C58 174.3(5)
C55 N6 C54 La1 179.6(5)
C55 N6 C54 La2 155.8(10)
C59 Si3 C74 La4 38.5(4)
C59 Si3 C74 C75 -58.8(5)
C59 Si3 C74 C78 132.8(4)
C59 C60 C61 C62 -174.8(5)
C59 C60 C65 La3 -63.7(3)
C59 C60 C65 C64 175.3(5)
C59 C60 C65 C66 3.0(6)
C60 C59 C71 La3 75.5(3)
C60 C59 C71 C66 6.1(6)
C60 C59 C71 C70 -171.4(5)
C60 C61 C62 C63 -1.5(9)
C60 C65 C66 La3 -67.8(4)
C60 C65 C66 C67 176.0(6)
C60 C65 C66 C71 0.9(6)
C61 C60 C65 La3 117.7(4)
C61 C60 C65 C64 -3.3(7)
C61 C60 C65 C66 -175.6(5)
C61 C62 C63 C64 -0.7(9)
C62 C63 C64 C65 0.8(9)
C63 C64 C65 La3 -91.0(6)
C63 C64 C65 C60 1.3(8)
C63 C64 C65 C66 171.6(6)
C64 C65 C66 La3 121.0(6)
C64 C65 C66 C67 4.7(10)
C64 C65 C66 C71 -170.4(5)
C65 C60 C61 C62 3.4(8)
C65 C66 C67 C68 -171.1(6)
C65 C66 C71 La3 -71.8(4)
C65 C66 C71 C59 -4.4(6)
C65 C66 C71 C70 173.4(5)
C66 C67 C68 C69 -0.8(8)
C67 C66 C71 La3 112.4(5)
C67 C66 C71 C59 179.8(5)
C67 C66 C71 C70 -2.3(7)
C67 C68 C69 C70 -3.0(9)
C68 C69 C70 C71 4.1(9)
C69 C70 C71 La3 -91.1(5)
C69 C70 C71 C59 175.9(5)
C69 C70 C71 C66 -1.5(8)
C71 C59 C60 La3 -72.7(3)
C71 C59 C60 C61 172.9(5)
C71 C59 C60 C65 -5.4(5)
C71 C66 C67 C68 3.4(8)
C72 Si3 C59 La3 -136.2(3)
C72 Si3 C59 C60 119.3(5)
C72 Si3 C59 C71 -39.8(5)
C72 Si3 C74 La4 159.7(3)
C72 Si3 C74 C75 62.4(5)
C72 Si3 C74 C78 -106.0(4)
C73 Si3 C59 La3 107.9(3)
C73 Si3 C59 C60 3.4(5)
C73 Si3 C59 C71 -155.7(4)
C73 Si3 C74 La4 -87.1(3)
C73 Si3 C74 C75 175.6(4)
C73 Si3 C74 C78 7.2(5)
C74 Si3 C59 La3 -15.8(3)
C74 Si3 C59 C60 -120.2(5)
C74 Si3 C59 C71 80.7(5)
C74 C75 C76 La4 -63.4(5)
C74 C75 C76 B3 5.4(8)
C75 C74 C78 La4 67.9(4)
C75 C74 C78 C77 1.4(7)
C76 B3 C77 La4 -53.9(4)
C76 B3 C77 C78 14.1(7)
C77 B3 C76 La4 51.4(4)
C77 B3 C76 C75 -12.0(7)
C78 C74 C75 La4 -66.1(4)
C78 C74 C75 C76 0.7(7)
C79 N3 B3 C76 -9.6(8)
C79 N3 B3 C77 168.5(5)
C79 N3 C81 C82 -84.1(6)
C81 N3 B3 C76 -174.8(5)
C81 N3 B3 C77 3.3(8)
C81 N3 C79 C80 -84.2(7)
C83 Si4 C98 La4 13.1(4)
C83 Si4 C98 C99 -84.9(5)
C83 Si4 C98 C102 109.4(5)
C83 C84 C85 C86 179.9(6)
C83 C84 C89 La3 -67.6(4)
C83 C84 C89 C88 -176.6(5)
C83 C84 C89 C90 6.0(6)
C84 C83 C95 La3 70.6(3)
C84 C83 C95 C90 4.5(6)
C84 C83 C95 C94 -174.4(6)
C84 C85 C86 C87 -2.6(10)
C84 C89 C90 La3 -72.1(4)
C84 C89 C90 C91 172.9(5)
C84 C89 C90 C95 -3.1(6)
C85 C84 C89 La3 112.3(5)
C85 C84 C89 C88 3.3(8)
C85 C84 C89 C90 -174.1(5)
C85 C86 C87 C88 1.8(10)
C86 C87 C88 C89 1.7(10)
C87 C88 C89 La3 -92.0(6)
C87 C88 C89 C84 -4.2(9)
C87 C88 C89 C90 172.4(6)
C88 C89 C90 La3 110.9(6)
C88 C89 C90 C91 -4.1(10)
C88 C89 C90 C95 179.9(6)
C89 C84 C85 C86 0.0(8)
C89 C90 C91 C92 -175.4(6)
C89 C90 C95 La3 -65.9(4)
C89 C90 C95 C83 -0.9(6)
C89 C90 C95 C94 178.2(5)
C90 C91 C92 C93 -1.1(9)
C91 C90 C95 La3 117.7(5)
C91 C90 C95 C83 -177.3(5)
C91 C90 C95 C94 1.7(7)
C91 C92 C93 C94 0.2(9)
C92 C93 C94 C95 1.8(8)
C93 C94 C95 La3 -89.4(6)
C93 C94 C95 C83 176.2(5)
C93 C94 C95 C90 -2.6(8)
C95 C83 C84 La3 -72.8(3)
C95 C83 C84 C85 173.7(6)
C95 C83 C84 C89 -6.5(6)
C95 C90 C91 C92 0.1(8)
C98 Si4 C83 La3 -24.8(4)
C98 Si4 C83 C84 -124.1(5)
C98 Si4 C83 C95 74.5(5)
C98 C99 C100 La4 -62.2(5)
C98 C99 C100 B4 7.7(8)
C99 C98 C102 La4 68.0(4)
C99 C98 C102 C101 3.8(8)
C100 B4 C101 La4 -55.3(4)
C100 B4 C101 C102 11.7(7)
C101 B4 C100 La4 54.6(4)
C101 B4 C100 C99 -11.2(7)
C102 C98 C99 La4 -67.2(4)
C102 C98 C99 C100 -3.2(8)
C103 N4 B4 La4 -91.8(6)
C103 N4 B4 C100 -0.2(8)
C103 N4 B4 C101 178.4(5)
C103 N4 C105 C106 -95.5(6)
C105 N4 B4 La4 92.0(6)
C105 N4 B4 C100 -176.4(5)
C105 N4 B4 C101 2.2(8)
C105 N4 C103 C104 -86.7(6)
C107 Si4 C83 La3 97.8(3)
C107 Si4 C83 C84 -1.6(6)
C107 Si4 C83 C95 -162.9(4)
C107 Si4 C98 La4 -112.4(3)
C107 Si4 C98 C99 149.7(4)
C107 Si4 C98 C102 -16.0(5)
C108 Si4 C83 La3 -145.3(3)
C108 Si4 C83 C84 115.4(5)
C108 Si4 C83 C95 -46.0(5)
C108 Si4 C98 La4 133.7(3)
C108 Si4 C98 C99 35.8(5)
C108 Si4 C98 C102 -129.9(5)
C109 N7 C110 C111 24.8(7)
C109 N7 C110 C112 145.8(5)
C109 N7 C110 C113 -96.9(6)
C110 N7 C109 La3 176.6(7)
C110 N7 C109 La4 178.8(5)
C114 N8 C115 C116 65.2(6)
C114 N8 C115 C117 -56.1(7)
C114 N8 C115 C118 -176.4(5)
C115 N8 C114 La3 179.7(5)
C115 N8 C114 La4 -156.4(10)
C1S C2S C3S C4S -2.5(11)
C2S C1S C6S C5S 1.9(10)
C2S C1S C6S C7S -179.7(6)
C2S C3S C4S C5S 2.6(11)
C3S C4S C5S C6S -0.6(10)
C4S C5S C6S C1S -1.7(10)
C4S C5S C6S C7S 179.8(6)
C6S C1S C2S C3S 0.2(11)
C8S C9S C10S C11S 177.0(11)
C8S C9S C14S C13S -177.0(11)
C9S C10S C11S C12S 0.0
C10S C9S C14S C13S 0.0
C10S C11S C12S C13S 0.0
C11S C12S C13S C14S 0.0
C12S C13S C14S C9S 0.0
C14S C9S C10S C11S 0.0

loop_
_smtbx_masks_void_nr
_smtbx_masks_void_average_x
_smtbx_masks_void_average_y
_smtbx_masks_void_average_z
_smtbx_masks_void_volume
_smtbx_masks_void_count_electrons
1 0.000 -0.065 0.000 751.9 0.0
2 0.377 0.101 0.418 41.6 0.0
3 0.354 0.040 0.153 8.1 0.0
4 0.449 0.395 0.648 19.2 0.0
5 0.551 0.605 0.352 19.2 0.0
6 0.623 0.899 0.582 41.6 0.0
7 0.646 0.960 0.847 8.1 0.0
